data_4327932
loop_
_publ_author_name
'Hiroki Kurihara'
'Xing Lu'
'Yuko Iiduka'
'Hidefumi Nikawa'
'Makoto Hachiya'
'Naomi Mizorogi'
'Zdenek Slanina'
'Takahiro Tsuchiya'
'Shigeru Nagase'
'Takeshi Akasaka'

_publ_section_title
;
 X-ray Structures of Sc2C2@C2n (n= 40-42): In-Depth Understanding of the
 Core-Shell Interplay in Carbide Cluster Metallofullerenes
;
_journal_name_full 'Inorganic Chemistry'
_journal_page_first 746
_journal_page_last 750
_journal_paper_doi 10.1021/ic202438u
_journal_volume 51
_journal_year 2012
_chemical_formula_sum 'C120 H46 Cl6 Co N4 Sc2'
_chemical_formula_weight 1905.16
_chemical_name_common Sc2C2@C80(C2v)/Co(OEP)
_chemical_name_systematic
; 
 ? 
;
_space_group_IT_number 5
_symmetry_cell_setting monoclinic
_symmetry_space_group_name_Hall 'C 2y'
_symmetry_space_group_name_H-M 'C 1 2 1'
_atom_sites_solution_hydrogens geom
_atom_sites_solution_primary direct
_atom_sites_solution_secondary difmap
_audit_creation_method SHELXL-97
_cell_angle_alpha 90.00
_cell_angle_beta 93.5530(10)
_cell_angle_gamma 90.00
_cell_formula_units_Z 4
_cell_length_a 25.2029(5)
_cell_length_b 15.2891(3)
_cell_length_c 19.2077(4)
_cell_measurement_temperature 90(2)
_cell_volume 7387.1(3)
_computing_cell_refinement 'APEX2 (Bruker AXS, 2006)'
_computing_data_collection 'APEX2 (Bruker AXS, 2006)'
_computing_data_reduction 'Yadokari-XG, SHELXS-97'
_computing_molecular_graphics ORTEP-3
_computing_publication_material 'XCIF (Bruker AXS, 2001)'
_computing_structure_refinement 'Yadokari-XG, SHELXL-97 (Sheldrick, 1997)'
_computing_structure_solution 'Yadokari-XG, SHELXS-97 (Sheldrick, 1990)'
_diffrn_ambient_temperature 90(2)
_diffrn_measured_fraction_theta_full 1.000
_diffrn_measured_fraction_theta_max 1.000
_diffrn_measurement_device_type 'Bruker APEXII CCD area detector'
_diffrn_measurement_method 'phi and omega scans'
_diffrn_radiation_monochromator 'Bruker Helios multilayer confocal mirror'
_diffrn_radiation_source 'Bruker TXS fine-focus rotating anode'
_diffrn_radiation_type MoK\a
_diffrn_radiation_wavelength 0.71073
_diffrn_reflns_av_R_equivalents 0.0229
_diffrn_reflns_av_sigmaI/netI 0.0228
_diffrn_reflns_limit_h_max 36
_diffrn_reflns_limit_h_min -36
_diffrn_reflns_limit_k_max 21
_diffrn_reflns_limit_k_min -20
_diffrn_reflns_limit_l_max 27
_diffrn_reflns_limit_l_min -26
_diffrn_reflns_number 66783
_diffrn_reflns_theta_full 30.51
_diffrn_reflns_theta_max 30.51
_diffrn_reflns_theta_min 1.06
_exptl_absorpt_coefficient_mu 0.687
_exptl_absorpt_correction_T_max 0.8692
_exptl_absorpt_correction_T_min 0.7707
_exptl_absorpt_correction_type empirical
_exptl_absorpt_process_details
;
SADABS Sheldrick 1996
;
_exptl_crystal_colour black
_exptl_crystal_density_diffrn 1.713
_exptl_crystal_description block
_exptl_crystal_F_000 3860
_exptl_crystal_size_max 0.40
_exptl_crystal_size_mid 0.25
_exptl_crystal_size_min 0.21
_refine_diff_density_max 1.132
_refine_diff_density_min -1.004
_refine_diff_density_rms 0.093
_refine_ls_abs_structure_details 'Flack H D (1983), Acta Cryst. A39, 876-881'
_refine_ls_abs_structure_Flack 0.368(19)
_refine_ls_extinction_method none
_refine_ls_goodness_of_fit_ref 1.029
_refine_ls_hydrogen_treatment consr
_refine_ls_matrix_type full
_refine_ls_number_parameters 2054
_refine_ls_number_reflns 21847
_refine_ls_number_restraints 3556
_refine_ls_restrained_S_all 1.024
_refine_ls_R_factor_all 0.0645
_refine_ls_R_factor_gt 0.0540
_refine_ls_shift/su_max 0.014
_refine_ls_shift/su_mean 0.001
_refine_ls_structure_factor_coef Fsqd
_refine_ls_weighting_details 'calc w=1/[\s^2^(Fo^2^)+(0.0892P)^2^+18.9523P] where P=(Fo^2^+2Fc^2^)/3'
_refine_ls_weighting_scheme calc
_refine_ls_wR_factor_gt 0.1490
_refine_ls_wR_factor_ref 0.1612
_reflns_number_gt 18783
_reflns_number_total 21847
_reflns_threshold_expression >2sigma(I)
_cod_data_source_file ic202438u_si_002.cif
_cod_data_source_block c80c2v1b
_cod_database_code 4327932

loop_
_symmetry_equiv_pos_as_xyz
'x, y, z'
'-x, y, -z'
'x+1/2, y+1/2, z'
'-x+1/2, y+1/2, -z'

loop_
_atom_site_label
_atom_site_type_symbol
_atom_site_fract_x
_atom_site_fract_y
_atom_site_fract_z
_atom_site_U_iso_or_equiv
_atom_site_adp_type
_atom_site_occupancy
_atom_site_symmetry_multiplicity
_atom_site_calc_flag
_atom_site_refinement_flags
_atom_site_disorder_assembly
_atom_site_disorder_group
Co1P Co 0.479373(9) 0.84482(5) 0.080338(11) 0.01117(6) Uani 1 1 d . A 3
Sc1B Sc 0.37847(7) 0.81562(14) 0.33009(10) 0.0229(4) Uani 0.532(2) 1 d PU B 4
Sc1A Sc 0.37870(7) 0.87361(14) 0.33059(10) 0.0168(4) Uani 0.468(2) 1 d PU C 5
Sc2B Sc 0.21462(8) 0.88836(13) 0.34844(10) 0.0261(4) Uani 0.532(2) 1 d PU B 4
Sc2A Sc 0.21470(7) 0.80137(12) 0.34833(10) 0.0195(4) Uani 0.468(2) 1 d PU C 5
N1P N 0.47772(14) 0.9737(2) 0.08200(17) 0.0140(6) Uani 1 1 d U A 3
N2P N 0.53346(6) 0.8451(3) 0.15911(7) 0.0129(3) Uani 1 1 d U A 3
N3P N 0.42376(6) 0.8451(3) 0.00329(7) 0.0122(2) Uani 1 1 d U A 3
C14P C 0.44544(18) 0.6606(3) 0.0408(2) 0.0155(7) Uani 1 1 d U A 3
N4P N 0.47765(13) 0.7151(2) 0.08231(17) 0.0122(6) Uani 1 1 d U A 3
C16P C 0.39819(16) 0.7739(3) -0.0274(2) 0.0127(6) Uani 1 1 d U A 3
C15P C 0.40909(17) 0.6872(3) -0.0102(2) 0.0155(7) Uani 1 1 d U A 3
H41 H 0.3897 0.6433 -0.0359 0.019 Uiso 1 1 calc R A 3
C11P C 0.50611(17) 0.6603(3) 0.1273(2) 0.0143(7) Uani 1 1 d U A 3
C6P C 0.55557(17) 0.9160(3) 0.1932(2) 0.0146(7) Uani 1 1 d U A 3
C19P C 0.39769(16) 0.9166(3) -0.0270(2) 0.0126(6) Uani 1 1 d U A 3
C9P C 0.55569(16) 0.7737(3) 0.1941(2) 0.0148(7) Uani 1 1 d U A 3
C20P C 0.40878(17) 1.0020(3) -0.0111(2) 0.0143(7) Uani 1 1 d U A 3
H42 H 0.3898 1.0459 -0.0373 0.017 Uiso 1 1 calc R A 3
C18P C 0.35612(17) 0.8890(3) -0.0770(2) 0.0139(6) Uani 1 1 d U A 3
C4P C 0.50666(17) 1.0292(3) 0.1268(2) 0.0152(7) Uani 1 1 d U A 3
C10P C 0.54328(18) 0.6876(3) 0.1783(2) 0.0171(7) Uani 1 1 d U A 3
H43 H 0.5619 0.6436 0.2049 0.020 Uiso 1 1 calc R A 3
C7P C 0.59135(17) 0.8901(3) 0.2511(2) 0.0173(7) Uani 1 1 d U A 3
C33P C 0.31835(18) 0.7396(3) -0.1161(2) 0.0176(8) Uani 1 1 d U A 3
H25 H 0.3380 0.6875 -0.1309 0.021 Uiso 1 1 calc R A 3
H26 H 0.3033 0.7694 -0.1587 0.021 Uiso 1 1 calc R A 3
C5P C 0.54387(17) 1.0025(3) 0.1783(2) 0.0147(7) Uani 1 1 d U A 3
H44 H 0.5625 1.0463 0.2050 0.018 Uiso 1 1 calc R A 3
C30P C 0.4882(3) 0.4815(4) 0.2252(3) 0.0402(13) Uani 1 1 d U A 3
H1 H 0.4872 0.5381 0.2491 0.060 Uiso 1 1 calc R A 3
H2 H 0.5090 0.4398 0.2545 0.060 Uiso 1 1 calc R A 3
H3 H 0.4519 0.4595 0.2165 0.060 Uiso 1 1 calc R A 3
C8P C 0.59185(17) 0.8009(3) 0.2515(2) 0.0170(7) Uani 1 1 d U A 3
C12P C 0.49233(18) 0.5701(3) 0.1139(2) 0.0174(7) Uani 1 1 d U A 3
C25P C 0.62055(19) 0.9508(3) 0.3007(2) 0.0216(8) Uani 1 1 d U A 3
H27 H 0.6370 0.9979 0.2740 0.026 Uiso 1 1 calc R A 3
H28 H 0.6495 0.9182 0.3266 0.026 Uiso 1 1 calc R A 3
C27P C 0.61982(19) 0.7382(3) 0.3018(2) 0.0201(8) Uani 1 1 d U A 3
H29 H 0.6493 0.7693 0.3277 0.024 Uiso 1 1 calc R A 3
H30 H 0.6355 0.6904 0.2750 0.024 Uiso 1 1 calc R A 3
C1P C 0.44625(17) 1.0289(3) 0.0412(2) 0.0143(7) Uani 1 1 d U A 3
C13P C 0.45455(19) 0.5704(3) 0.0599(2) 0.0182(7) Uani 1 1 d U A 3
C17P C 0.35611(16) 0.8000(3) -0.0776(2) 0.0131(6) Uani 1 1 d U A 3
C35P C 0.31854(17) 0.9505(3) -0.1169(2) 0.0162(7) Uani 1 1 d U A 3
H31 H 0.3036 0.9210 -0.1597 0.019 Uiso 1 1 calc R A 3
H32 H 0.3383 1.0028 -0.1312 0.019 Uiso 1 1 calc R A 3
C26P C 0.5838(2) 0.9924(3) 0.3537(2) 0.0249(9) Uani 1 1 d U A 3
H4 H 0.5577 1.0305 0.3289 0.037 Uiso 1 1 calc R A 3
H5 H 0.6052 1.0270 0.3880 0.037 Uiso 1 1 calc R A 3
H6 H 0.5652 0.9461 0.3778 0.037 Uiso 1 1 calc R A 3
C2P C 0.45470(19) 1.1205(3) 0.0598(2) 0.0179(7) Uani 1 1 d U A 3
C3P C 0.49178(19) 1.1202(3) 0.1148(2) 0.0186(7) Uani 1 1 d U A 3
C31P C 0.42506(19) 0.4938(3) 0.0262(3) 0.0229(8) Uani 1 1 d U A 3
H33 H 0.4456 0.4396 0.0365 0.027 Uiso 1 1 calc R A 3
H34 H 0.4226 0.5021 -0.0250 0.027 Uiso 1 1 calc R A 3
C28P C 0.5839(2) 0.6989(3) 0.3535(3) 0.0258(10) Uani 1 1 d U A 3
H7 H 0.5704 0.7453 0.3828 0.039 Uiso 1 1 calc R A 3
H8 H 0.6040 0.6564 0.3828 0.039 Uiso 1 1 calc R A 3
H9 H 0.5540 0.6694 0.3283 0.039 Uiso 1 1 calc R A 3
C23P C 0.5134(2) 1.1954(3) 0.1560(3) 0.0269(9) Uani 1 1 d U A 3
H35 H 0.5083 1.2495 0.1280 0.032 Uiso 1 1 calc R A 3
H36 H 0.5521 1.1870 0.1658 0.032 Uiso 1 1 calc R A 3
C21P C 0.4258(2) 1.1955(3) 0.0257(3) 0.0235(9) Uani 1 1 d U A 3
H37 H 0.4229 1.1856 -0.0253 0.028 Uiso 1 1 calc R A 3
H38 H 0.4468 1.2494 0.0346 0.028 Uiso 1 1 calc R A 3
C36P C 0.2733(2) 0.9787(4) -0.0727(3) 0.0271(10) Uani 1 1 d U A 3
H10 H 0.2514 0.9278 -0.0627 0.041 Uiso 1 1 calc R A 3
H11 H 0.2514 1.0225 -0.0981 0.041 Uiso 1 1 calc R A 3
H12 H 0.2881 1.0039 -0.0288 0.041 Uiso 1 1 calc R A 3
C22P C 0.3701(2) 1.2093(4) 0.0510(3) 0.0319(11) Uani 1 1 d U A 3
H13 H 0.3478 1.1586 0.0380 0.048 Uiso 1 1 calc R A 3
H14 H 0.3544 1.2621 0.0294 0.048 Uiso 1 1 calc R A 3
H15 H 0.3723 1.2160 0.1018 0.048 Uiso 1 1 calc R A 3
C34P C 0.2729(2) 0.7102(4) -0.0723(3) 0.0266(10) Uani 1 1 d U A 3
H16 H 0.2872 0.6747 -0.0331 0.040 Uiso 1 1 calc R A 3
H17 H 0.2474 0.6755 -0.1013 0.040 Uiso 1 1 calc R A 3
H18 H 0.2549 0.7617 -0.0546 0.040 Uiso 1 1 calc R A 3
C32P C 0.3689(2) 0.4828(4) 0.0515(3) 0.0335(12) Uani 1 1 d U A 3
H19 H 0.3713 0.4679 0.1013 0.050 Uiso 1 1 calc R A 3
H20 H 0.3505 0.4359 0.0251 0.050 Uiso 1 1 calc R A 3
H21 H 0.3492 0.5377 0.0445 0.050 Uiso 1 1 calc R A 3
C29P C 0.5139(2) 0.4928(3) 0.1562(3) 0.0241(9) Uani 1 1 d U A 3
H39 H 0.5527 0.5004 0.1656 0.029 Uiso 1 1 calc R A 3
H40 H 0.5082 0.4389 0.1282 0.029 Uiso 1 1 calc R A 3
C24P C 0.4868(3) 1.2067(4) 0.2252(3) 0.0411(14) Uani 1 1 d U A 3
H22 H 0.4481 1.2078 0.2163 0.062 Uiso 1 1 calc R A 3
H23 H 0.4986 1.2618 0.2472 0.062 Uiso 1 1 calc R A 3
H24 H 0.4967 1.1578 0.2563 0.062 Uiso 1 1 calc R A 3
Cl4Z Cl 0.3624(2) 0.3155(5) 0.3577(3) 0.0888(12) Uani 0.525(6) 1 d PU D -4
Cl3Z Cl 0.3344(2) 0.3763(4) 0.2075(3) 0.0838(12) Uani 0.475(6) 1 d PU D 4
C1Z C 0.3178(3) 0.3556(8) 0.2826(3) 0.0916(14) Uani 1 1 d U . .
H45 H 0.3236 0.2910 0.2796 0.110 Uiso 1 1 calc R D 4
C72A C 0.3829(5) 0.6382(10) 0.3545(10) 0.0256(11) Uani 0.503(3) 1 d PU E 1
C14A C 0.3860(10) 1.0491(16) 0.3515(9) 0.0269(12) Uani 0.503(3) 1 d PU E 1
C3A C 0.2421(6) 0.9616(10) 0.1130(6) 0.0247(11) Uani 0.503(3) 1 d PU E 1
C57A C 0.3560(5) 0.6099(9) 0.2949(6) 0.0258(11) Uani 0.503(3) 1 d PU E 1
C64A C 0.3502(7) 1.0780(9) 0.3100(6) 0.0283(12) Uani 0.503(3) 1 d PU E 1
C65A C 0.2939(6) 0.7080(7) 0.1378(7) 0.0252(11) Uani 0.503(3) 1 d PU E 1
C2A C 0.2897(6) 0.9999(8) 0.1373(8) 0.0245(12) Uani 0.503(3) 1 d PU E 1
C1C C 0.26449(12) 0.8505(5) 0.26718(16) 0.0406(7) Uani 1 1 d DU . .
C18A C 0.4231(4) 0.7009(7) 0.3460(5) 0.0240(11) Uani 0.503(3) 1 d PU E 1
C60A C 0.3122(5) 0.6445(7) 0.1881(6) 0.0271(11) Uani 0.503(3) 1 d PU E 1
C5A C 0.3091(6) 0.8581(8) 0.0994(7) 0.0234(10) Uani 0.503(3) 1 d PU E 1
C62A C 0.2939(5) 1.0553(8) 0.1970(6) 0.0247(11) Uani 0.503(3) 1 d PU E 1
C66A C 0.3316(5) 0.7810(8) 0.1246(6) 0.0245(10) Uani 0.503(3) 1 d PU E 1
C15A C 0.4336(5) 0.9970(8) 0.3331(6) 0.0291(12) Uani 0.503(3) 1 d PU E 1
C63A C 0.3469(5) 1.0564(7) 0.2348(6) 0.0256(11) Uani 0.503(3) 1 d PU E 1
C56A C 0.3613(5) 0.6468(7) 0.2260(6) 0.0251(12) Uani 0.503(3) 1 d PU E 1
C17A C 0.4383(4) 0.7693(8) 0.3978(6) 0.0262(11) Uani 0.503(3) 1 d PU E 1
C11A C 0.4489(5) 0.9330(8) 0.3852(7) 0.0292(12) Uani 0.503(3) 1 d PU E 1
C1A C 0.3329(5) 0.9440(7) 0.1222(5) 0.0251(11) Uani 0.503(3) 1 d PU E 1
C12A C 0.4144(5) 0.9369(8) 0.4395(6) 0.0279(11) Uani 0.503(3) 1 d PU E 1
C67A C 0.3835(5) 0.7841(8) 0.1652(5) 0.0247(10) Uani 0.503(3) 1 d PU E 1
C2C C 0.2974(3) 0.8542(7) 0.3148(3) 0.0267(12) Uani 0.50 1 d PDU F 3
C8A C 0.4301(5) 0.9726(8) 0.2592(6) 0.0278(11) Uani 0.503(3) 1 d PU E 1
C7A C 0.3885(5) 1.0088(8) 0.2125(6) 0.0267(12) Uani 0.503(3) 1 d PU E 1
C19A C 0.4332(5) 0.7375(8) 0.2775(6) 0.0252(11) Uani 0.503(3) 1 d PU E 1
C71A C 0.4070(4) 0.7780(8) 0.4575(5) 0.0243(10) Uani 0.503(3) 1 d PU E 1
C10A C 0.4072(4) 0.8626(8) 0.1751(5) 0.0241(10) Uani 0.503(3) 1 d PU E 1
C68A C 0.3994(4) 0.7176(7) 0.2184(5) 0.0236(10) Uani 0.503(3) 1 d PU E 1
C29A C 0.3610(4) 0.6423(7) 0.4209(5) 0.0247(10) Uani 0.503(3) 1 d PU E 1
C70A C 0.3961(4) 0.8679(10) 0.4787(5) 0.0255(9) Uani 0.503(3) 1 d PU E 1
C13A C 0.3814(5) 1.0150(8) 0.4234(6) 0.0297(11) Uani 0.503(3) 1 d PU E 1
C20A C 0.4581(4) 0.8261(9) 0.2874(6) 0.0274(10) Uani 0.503(3) 1 d PU E 1
C9A C 0.4423(4) 0.8899(7) 0.2373(6) 0.0286(9) Uani 0.503(3) 1 d PU E 1
C30A C 0.3705(4) 0.7102(7) 0.4687(5) 0.0253(9) Uani 0.503(3) 1 d PU E 1
C26A C 0.3233(7) 0.7323(11) 0.5025(10) 0.0249(11) Uani 0.503(3) 1 d PU E 1
C24A C 0.3166(8) 0.9580(15) 0.5006(13) 0.0271(11) Uani 0.503(3) 1 d PU E 1
C78A C 0.1253(11) 0.8528(8) 0.2691(14) 0.0288(11) Uani 0.503(3) 1 d PU E 1
C22A C 0.2597(10) 0.8471(14) 0.5173(14) 0.0260(11) Uani 0.503(3) 1 d PU E 1
C35A C 0.1725(8) 0.8386(8) 0.4536(9) 0.0280(10) Uani 0.503(3) 1 d PU E 1
C73A C 0.2285(7) 0.9846(13) 0.4651(10) 0.0267(11) Uani 0.503(3) 1 d PU E 1
C39A C 0.2192(6) 0.6166(10) 0.3566(8) 0.0280(11) Uani 0.503(3) 1 d PU E 1
C75A C 0.2285(8) 0.7060(18) 0.4633(12) 0.0275(11) Uani 0.503(3) 1 d PU E 1
C52A C 0.2903(5) 1.0713(9) 0.4120(7) 0.0292(12) Uani 0.503(3) 1 d PU E 1
C28A C 0.3043(6) 0.6206(10) 0.4225(7) 0.0262(11) Uani 0.503(3) 1 d PU E 1
C79A C 0.1378(5) 0.7629(10) 0.2438(6) 0.0304(11) Uani 0.503(3) 1 d PU E 1
C33A C 0.1492(5) 0.9449(8) 0.3674(6) 0.0301(11) Uani 0.503(3) 1 d PU E 1
C36A C 0.1487(5) 0.7103(8) 0.3716(6) 0.0304(11) Uani 0.503(3) 1 d PU E 1
C21A C 0.3110(4) 0.8123(7) 0.5241(5) 0.0246(8) Uani 0.503(3) 1 d PU E 1
C51A C 0.2992(5) 1.0979(6) 0.3416(6) 0.0274(10) Uani 0.503(3) 1 d PU E 1
C34A C 0.1759(4) 0.9287(7) 0.4349(5) 0.0296(9) Uani 0.503(3) 1 d PU E 1
C25A C 0.3470(4) 0.8849(7) 0.5132(5) 0.0265(9) Uani 0.503(3) 1 d PU E 1
C23A C 0.2613(5) 0.9376(7) 0.5024(5) 0.0282(9) Uani 0.503(3) 1 d PU E 1
C53A C 0.2396(5) 1.0511(6) 0.4179(5) 0.0282(9) Uani 0.503(3) 1 d PU E 1
C74A C 0.2173(4) 0.7946(7) 0.4879(5) 0.0274(8) Uani 0.503(3) 1 d PU E 1
C58A C 0.3010(5) 0.5833(6) 0.2972(6) 0.0285(10) Uani 0.503(3) 1 d PU E 1
C55A C 0.2490(4) 1.0938(6) 0.3040(5) 0.0275(9) Uani 0.503(3) 1 d PU E 1
C31A C 0.1370(4) 0.7990(8) 0.3977(6) 0.0317(9) Uani 0.503(3) 1 d PU E 1
C50A C 0.1598(4) 0.7495(8) 0.1823(6) 0.0290(10) Uani 0.503(3) 1 d PU E 1
C59A C 0.2743(5) 0.6030(6) 0.2325(6) 0.0285(11) Uani 0.503(3) 1 d PU E 1
C27A C 0.2821(5) 0.6770(6) 0.4730(5) 0.0265(9) Uani 0.503(3) 1 d PU E 1
C40A C 0.1957(4) 0.6688(7) 0.4100(5) 0.0297(10) Uani 0.503(3) 1 d PU E 1
C80A C 0.2194(6) 0.6279(7) 0.2269(6) 0.0288(11) Uani 0.503(3) 1 d PU E 1
C69A C 0.3347(4) 1.0246(6) 0.4521(5) 0.0291(10) Uani 0.503(3) 1 d PU E 1
C38A C 0.1929(5) 0.6350(7) 0.2904(6) 0.0301(9) Uani 0.503(3) 1 d PU E 1
C76A C 0.2751(5) 0.5940(6) 0.3576(5) 0.0285(10) Uani 0.503(3) 1 d PU E 1
C49A C 0.2023(5) 0.6863(8) 0.1706(7) 0.0274(11) Uani 0.503(3) 1 d PU E 1
C32A C 0.1279(4) 0.8702(9) 0.3445(6) 0.0297(10) Uani 0.503(3) 1 d PU E 1
C45A C 0.1369(4) 0.9161(8) 0.2241(6) 0.0287(11) Uani 0.503(3) 1 d PU E 1
C77A C 0.1678(5) 1.0157(7) 0.3257(6) 0.0283(10) Uani 0.503(3) 1 d PU E 1
C44A C 0.1594(4) 1.0016(7) 0.2520(6) 0.0280(10) Uani 0.503(3) 1 d PU E 1
C46A C 0.1701(5) 0.8236(11) 0.1365(6) 0.0274(10) Uani 0.503(3) 1 d PU E 1
C42A C 0.1943(4) 0.9748(7) 0.1460(6) 0.0270(10) Uani 0.503(3) 1 d PU E 1
C41A C 0.1586(4) 0.9073(9) 0.1573(6) 0.0268(11) Uani 0.503(3) 1 d PU E 1
C37A C 0.1513(5) 0.6975(8) 0.3012(6) 0.0305(11) Uani 0.503(3) 1 d PU E 1
C48A C 0.2404(7) 0.7215(10) 0.1253(6) 0.0257(11) Uani 0.503(3) 1 d PU E 1
C61A C 0.2452(6) 1.0721(7) 0.2313(5) 0.0237(11) Uani 0.503(3) 1 d PU E 1
C43A C 0.1973(5) 1.0335(7) 0.2059(6) 0.0248(10) Uani 0.503(3) 1 d PU E 1
C4A C 0.2520(5) 0.8713(8) 0.0898(5) 0.0257(9) Uani 0.503(3) 1 d PU E 1
C47A C 0.2177(4) 0.8035(7) 0.1021(5) 0.0259(9) Uani 0.503(3) 1 d PU E 1
C54A C 0.2116(7) 1.0660(13) 0.3500(11) 0.0280(11) Uani 0.503(3) 1 d PU E 1
C6A C 0.3794(5) 0.9442(8) 0.1580(5) 0.0263(10) Uani 0.503(3) 1 d PU E 1
Cl1Y Cl 0.5010(3) 0.4746(4) 0.5883(2) 0.0980(17) Uani 0.46 1 d PD . 5
Cl1X Cl 0.5000 0.0895(2) 0.5000 0.134(2) Uani 0.78 2 d SPDU G 5
Cl2X Cl 0.5011(2) 0.2231(4) 0.5918(3) 0.0804(15) Uani 0.39 1 d PDU . 5
Cl2Y Cl 0.5195(2) 0.5781(4) 0.4681(3) 0.148(3) Uani 0.46 1 d PD . 5
Cl3X Cl 0.43497(19) 0.2227(5) 0.4842(4) 0.1174(19) Uani 0.39 1 d PDU . 5
Cl3Y Cl 0.4434(2) 0.4492(2) 0.4527(2) 0.0959(16) Uani 0.46 1 d PDU . 5
C1X C 0.4695(7) 0.1616(10) 0.5348(9) 0.099(2) Uani 0.39 1 d PDU G -5
H46 H 0.4429 0.1298 0.5619 0.119 Uiso 0.39 1 calc PR G -5
C1Y C 0.5039(8) 0.4730(9) 0.4949(6) 0.0980(17) Uani 0.46 1 d PD H -5
H47 H 0.5315 0.4305 0.4810 0.118 Uiso 0.46 1 calc PR H -5
Cl6Z Cl 0.25693(18) 0.3426(8) 0.3094(3) 0.0740(14) Uani 0.525(6) 1 d PU D -4
C67B C 0.3836(4) 0.9059(8) 0.1674(5) 0.0229(10) Uani 0.497(3) 1 d PU E 2
C12B C 0.4166(4) 0.7468(7) 0.4398(6) 0.0273(11) Uani 0.497(3) 1 d PU E 2
C59B C 0.2728(5) 1.0834(6) 0.2297(6) 0.0259(10) Uani 0.497(3) 1 d PU E 2
C4B C 0.2532(4) 0.8166(8) 0.0899(5) 0.0247(9) Uani 0.497(3) 1 d PU E 2
C46B C 0.1705(5) 0.8696(11) 0.1370(6) 0.0287(10) Uani 0.497(3) 1 d PU E 2
C42B C 0.1968(4) 0.7126(8) 0.1465(6) 0.0256(11) Uani 0.497(3) 1 d PU E 2
C47B C 0.2200(4) 0.8818(7) 0.1028(5) 0.0274(9) Uani 0.497(3) 1 d PU E 2
C10B C 0.4083(4) 0.8202(9) 0.1770(6) 0.0241(10) Uani 0.497(3) 1 d PU E 2
C41B C 0.1594(4) 0.7852(9) 0.1588(6) 0.0267(11) Uani 0.497(3) 1 d PU E 2
C70B C 0.3941(4) 0.8213(10) 0.4794(5) 0.0256(9) Uani 0.497(3) 1 d PU E 2
C49B C 0.2019(5) 1.0045(8) 0.1722(6) 0.0275(11) Uani 0.497(3) 1 d PU E 2
C32B C 0.1269(4) 0.8288(8) 0.3409(6) 0.0287(10) Uani 0.497(3) 1 d PU E 2
C71B C 0.4061(4) 0.9090(9) 0.4567(5) 0.0246(11) Uani 0.497(3) 1 d PU E 2
C63B C 0.3468(5) 0.6298(7) 0.2369(6) 0.0260(11) Uani 0.497(3) 1 d PU E 2
C50B C 0.1606(4) 0.9414(8) 0.1779(6) 0.0291(10) Uani 0.497(3) 1 d PU E 2
C29B C 0.3585(5) 1.0476(7) 0.4164(5) 0.0258(10) Uani 0.497(3) 1 d PU E 2
C61B C 0.2456(6) 0.6161(7) 0.2305(6) 0.0264(11) Uani 0.497(3) 1 d PU E 2
C76B C 0.2749(5) 1.0969(6) 0.3632(5) 0.0265(9) Uani 0.497(3) 1 d PU E 2
C43B C 0.1976(5) 0.6566(8) 0.2047(6) 0.0269(11) Uani 0.497(3) 1 d PU E 2
C33B C 0.1514(5) 0.7428(8) 0.3715(6) 0.0288(11) Uani 0.497(3) 1 d PU E 2
C62B C 0.2949(5) 0.6342(7) 0.1956(6) 0.0253(11) Uani 0.497(3) 1 d PU E 2
C80B C 0.2191(6) 1.0576(7) 0.2252(6) 0.0274(11) Uani 0.497(3) 1 d PU E 2
C37B C 0.1501(5) 0.9944(8) 0.2981(6) 0.0308(11) Uani 0.497(3) 1 d PU E 2
C30B C 0.3709(4) 0.9773(7) 0.4677(5) 0.0258(10) Uani 0.497(3) 1 d PU E 2
C1B C 0.3304(5) 0.7497(7) 0.1197(6) 0.0244(11) Uani 0.497(3) 1 d PU E 2
C7B C 0.3887(5) 0.6819(8) 0.2127(6) 0.0249(11) Uani 0.497(3) 1 d PU E 2
C68B C 0.3958(4) 0.9735(8) 0.2178(6) 0.0255(11) Uani 0.497(3) 1 d PU E 2
C44B C 0.1591(4) 0.6892(7) 0.2531(6) 0.0277(10) Uani 0.497(3) 1 d PU E 2
C60B C 0.3092(5) 1.0477(8) 0.1876(7) 0.0265(12) Uani 0.497(3) 1 d PU E 2
C66B C 0.3316(5) 0.9118(8) 0.1264(6) 0.0242(10) Uani 0.497(3) 1 d PU E 2
C31B C 0.1372(4) 0.8897(8) 0.3956(6) 0.0309(9) Uani 0.497(3) 1 d PU E 2
C64B C 0.3469(6) 0.6083(9) 0.3095(7) 0.0283(12) Uani 0.497(3) 1 d PU E 2
C56B C 0.3639(5) 1.0399(8) 0.2274(6) 0.0271(12) Uani 0.497(3) 1 d PU E 2
C21B C 0.3127(4) 0.8733(7) 0.5230(5) 0.0260(9) Uani 0.497(3) 1 d PU E 2
C8B C 0.4315(5) 0.7154(8) 0.2590(6) 0.0259(11) Uani 0.497(3) 1 d PU E 2
C77B C 0.1679(5) 0.6768(8) 0.3237(6) 0.0286(10) Uani 0.497(3) 1 d PU E 2
C38B C 0.1925(5) 1.0554(7) 0.2887(6) 0.0297(10) Uani 0.497(3) 1 d PU E 2
C17B C 0.4382(5) 0.9170(9) 0.3964(6) 0.0273(11) Uani 0.497(3) 1 d PU E 2
C19B C 0.4329(5) 0.9486(8) 0.2783(6) 0.0277(11) Uani 0.497(3) 1 d PU E 2
C55B C 0.2515(5) 0.5941(6) 0.3018(6) 0.0287(9) Uani 0.497(3) 1 d PU E 2
C39B C 0.2197(7) 1.0722(13) 0.3543(11) 0.0276(11) Uani 0.497(3) 1 d PU E 2
C69B C 0.3297(4) 0.6634(6) 0.4548(5) 0.0283(10) Uani 0.497(3) 1 d PU E 2
C13B C 0.3825(5) 0.6753(8) 0.4249(6) 0.0290(11) Uani 0.497(3) 1 d PU E 2
C25B C 0.3480(4) 0.8086(7) 0.5127(5) 0.0258(9) Uani 0.497(3) 1 d PU E 2
C45B C 0.1372(5) 0.7650(9) 0.2232(6) 0.0289(11) Uani 0.497(3) 1 d PU E 2
C79B C 0.1374(5) 0.9321(8) 0.2469(6) 0.0306(11) Uani 0.497(3) 1 d PU E 2
C15B C 0.4348(5) 0.6963(8) 0.3283(6) 0.0285(11) Uani 0.497(3) 1 d PU E 2
C53B C 0.2369(5) 0.6396(6) 0.4150(5) 0.0288(9) Uani 0.497(3) 1 d PU E 2
C58B C 0.3009(5) 1.1050(6) 0.2977(6) 0.0284(10) Uani 0.497(3) 1 d PU E 2
C11B C 0.4522(4) 0.7618(8) 0.3832(6) 0.0280(11) Uani 0.497(3) 1 d PU E 2
C52B C 0.2943(6) 0.6175(10) 0.4108(7) 0.0283(12) Uani 0.497(3) 1 d PU E 2
C6B C 0.3797(5) 0.7449(8) 0.1584(6) 0.0260(10) Uani 0.497(3) 1 d PU E 2
C28B C 0.3050(5) 1.0702(9) 0.4201(7) 0.0248(11) Uani 0.497(3) 1 d PU E 2
C20B C 0.4568(4) 0.8711(9) 0.2868(6) 0.0261(9) Uani 0.497(3) 1 d PU E 2
C27B C 0.2813(5) 1.0150(7) 0.4711(5) 0.0269(9) Uani 0.497(3) 1 d PU E 2
C36B C 0.1499(5) 0.9746(8) 0.3769(6) 0.0300(11) Uani 0.497(3) 1 d PU E 2
C51B C 0.3025(5) 0.5919(6) 0.3407(6) 0.0288(10) Uani 0.497(3) 1 d PU E 2
C9B C 0.4430(4) 0.8050(7) 0.2370(5) 0.0268(9) Uani 0.497(3) 1 d PU E 2
C34B C 0.1785(4) 0.7581(7) 0.4353(5) 0.0290(9) Uani 0.497(3) 1 d PU E 2
C40B C 0.1943(4) 1.0228(7) 0.4050(5) 0.0295(10) Uani 0.497(3) 1 d PU E 2
C3B C 0.2416(7) 0.7309(11) 0.1126(6) 0.0248(11) Uani 0.497(3) 1 d PU E 2
C35B C 0.1702(8) 0.8535(7) 0.4496(10) 0.0285(11) Uani 0.497(3) 1 d PU E 2
C2B C 0.2899(6) 0.6865(7) 0.1359(8) 0.0253(11) Uani 0.497(3) 1 d PU E 2
C5B C 0.3105(6) 0.8296(8) 0.1000(8) 0.0246(10) Uani 0.497(3) 1 d PU E 2
C73B C 0.2223(9) 0.7052(18) 0.4582(12) 0.0280(11) Uani 0.497(3) 1 d PU E 2
C65B C 0.2967(6) 0.9812(8) 0.1373(8) 0.0247(11) Uani 0.497(3) 1 d PU E 2
C23B C 0.2625(5) 0.7492(7) 0.5037(5) 0.0276(9) Uani 0.497(3) 1 d PU E 2
C18B C 0.4256(5) 0.9817(8) 0.3449(6) 0.0272(11) Uani 0.497(3) 1 d PU E 2
C48B C 0.2372(6) 0.9686(11) 0.1263(6) 0.0270(11) Uani 0.497(3) 1 d PU E 2
C54B C 0.2103(6) 0.6243(11) 0.3460(8) 0.0296(11) Uani 0.497(3) 1 d PU E 2
C57B C 0.3536(6) 1.0815(10) 0.2934(6) 0.0278(12) Uani 0.497(3) 1 d PU E 2
C74B C 0.2152(4) 0.8963(7) 0.4870(5) 0.0272(8) Uani 0.497(3) 1 d PU E 2
C75B C 0.2213(7) 0.9785(12) 0.4597(10) 0.0276(11) Uani 0.497(3) 1 d PU E 2
C78B C 0.1252(11) 0.8389(9) 0.2671(15) 0.0289(11) Uani 0.497(3) 1 d PU E 2
C72B C 0.3891(10) 1.0450(16) 0.3598(9) 0.0273(12) Uani 0.497(3) 1 d PU E 2
Cl1W Cl 0.4024(6) 0.4384(8) 0.4001(9) 0.078(3) Uani 0.15 1 d PU I 3
Cl2W Cl 0.3997(4) 0.2516(6) 0.4058(7) 0.054(2) Uani 0.15 1 d PU I 3
Cl3W Cl 0.5001(2) 0.3465(12) 0.4014(4) 0.074(3) Uani 0.15 1 d P I 3
C14B C 0.3928(5) 0.6466(10) 0.3539(9) 0.0260(11) Uani 0.497(3) 1 d PU E 2
Cl1Z Cl 0.2543(2) 0.3492(9) 0.3005(3) 0.0671(17) Uani 0.475(6) 1 d PU D 4
Cl2Z Cl 0.3635(2) 0.3721(5) 0.3509(3) 0.0894(13) Uani 0.475(6) 1 d PU D 4
Cl5Z Cl 0.3301(2) 0.3115(4) 0.2059(3) 0.0862(11) Uani 0.525(6) 1 d PU D -4
C1W C 0.4339(18) 0.355(3) 0.432(2) 0.092(3) Uani 0.15 1 d PU I 3
H48 H 0.4364 0.3590 0.4845 0.111 Uiso 0.15 1 calc PR I 3
C16A C 0.4637(9) 0.8493(9) 0.3595(9) 0.0262(11) Uani 0.503(3) 1 d PU E 1
C24B C 0.3158(7) 0.7243(11) 0.5006(10) 0.0255(11) Uani 0.497(3) 1 d PU E 2
C26B C 0.3228(8) 0.9636(15) 0.5010(13) 0.0259(11) Uani 0.497(3) 1 d PU E 2
C22B C 0.2571(10) 0.8407(13) 0.5147(14) 0.0263(11) Uani 0.497(3) 1 d PU E 2
C16B C 0.4620(9) 0.8376(9) 0.3644(9) 0.0268(11) Uani 0.497(3) 1 d PU E 2
C3C C 0.2949(3) 0.8216(7) 0.3116(4) 0.0325(12) Uani 0.50 1 d PDU F -3

loop_
_atom_site_aniso_label
_atom_site_aniso_U_11
_atom_site_aniso_U_22
_atom_site_aniso_U_33
_atom_site_aniso_U_23
_atom_site_aniso_U_13
_atom_site_aniso_U_12
Co1P 0.00979(10) 0.01299(11) 0.01048(10) -0.0002(2) -0.00135(7) 0.0003(3)
Sc1B 0.0164(8) 0.0305(12) 0.0216(8) 0.0013(8) -0.0008(6) 0.0016(7)
Sc1A 0.0130(8) 0.0191(10) 0.0181(8) 0.0036(7) 0.0000(6) -0.0016(7)
Sc2B 0.0196(8) 0.0334(10) 0.0260(8) -0.0039(7) 0.0071(7) 0.0033(7)
Sc2A 0.0130(8) 0.0270(10) 0.0187(8) 0.0056(7) 0.0030(6) -0.0026(7)
N1P 0.0143(15) 0.0142(15) 0.0134(14) -0.0019(11) -0.0005(12) -0.0017(11)
N2P 0.0107(6) 0.0169(6) 0.0110(6) -0.0003(16) -0.0008(5) 0.0011(16)
N3P 0.0114(6) 0.0136(6) 0.0116(6) -0.0007(15) -0.0005(5) -0.0005(16)
C14P 0.0154(15) 0.0127(14) 0.0179(15) -0.0015(12) -0.0018(13) -0.0035(13)
N4P 0.0087(14) 0.0146(14) 0.0127(14) 0.0005(11) -0.0028(11) -0.0007(11)
C16P 0.0105(14) 0.0158(14) 0.0117(14) -0.0024(12) 0.0003(11) -0.0023(12)
C15P 0.0136(16) 0.0152(16) 0.0174(16) -0.0017(13) -0.0012(13) -0.0027(13)
C11P 0.0122(15) 0.0146(14) 0.0161(15) 0.0036(12) 0.0013(12) 0.0012(12)
C6P 0.0125(15) 0.0196(15) 0.0115(14) 0.0008(12) -0.0016(12) 0.0004(13)
C19P 0.0111(14) 0.0152(14) 0.0112(13) -0.0022(12) -0.0012(11) -0.0006(12)
C9P 0.0100(14) 0.0208(15) 0.0134(14) 0.0031(13) -0.0012(12) 0.0023(13)
C20P 0.0140(16) 0.0145(16) 0.0138(15) -0.0015(12) -0.0036(13) 0.0022(13)
C18P 0.0113(13) 0.0192(14) 0.0110(13) 0.0006(12) -0.0008(11) 0.0006(13)
C4P 0.0135(15) 0.0157(15) 0.0159(15) -0.0006(12) -0.0029(13) -0.0020(13)
C10P 0.0151(17) 0.0197(17) 0.0163(16) 0.0042(13) 0.0000(14) 0.0013(14)
C7P 0.0129(14) 0.0244(15) 0.0142(14) -0.0014(14) -0.0030(12) -0.0016(13)
C33P 0.0155(17) 0.0188(17) 0.0184(17) -0.0022(14) -0.0005(14) -0.0022(14)
C5P 0.0140(16) 0.0175(16) 0.0123(15) -0.0014(12) -0.0029(13) -0.0040(13)
C30P 0.045(3) 0.034(3) 0.041(3) 0.021(2) -0.001(3) 0.006(2)
C8P 0.0141(14) 0.0232(15) 0.0134(13) 0.0001(13) -0.0024(12) 0.0005(14)
C12P 0.0139(15) 0.0162(15) 0.0217(16) 0.0051(13) -0.0030(13) 0.0004(13)
C25P 0.0196(19) 0.028(2) 0.0160(17) -0.0015(15) -0.0085(14) -0.0032(16)
C27P 0.0172(18) 0.0235(19) 0.0190(18) 0.0024(15) -0.0040(14) 0.0018(15)
C1P 0.0121(15) 0.0150(15) 0.0155(15) -0.0026(12) -0.0014(12) -0.0020(12)
C13P 0.0161(16) 0.0141(15) 0.0238(16) 0.0002(14) -0.0031(13) 0.0005(13)
C17P 0.0104(13) 0.0159(14) 0.0127(13) 0.0001(12) -0.0020(11) -0.0002(12)
C35P 0.0147(17) 0.0215(18) 0.0116(15) 0.0026(14) -0.0055(13) 0.0028(14)
C26P 0.028(2) 0.032(2) 0.0149(18) -0.0049(17) -0.0048(17) 0.0017(19)
C2P 0.0167(16) 0.0142(15) 0.0223(16) -0.0017(13) -0.0022(13) 0.0009(13)
C3P 0.0180(17) 0.0149(15) 0.0227(16) -0.0012(13) -0.0023(14) -0.0023(13)
C31P 0.0196(19) 0.0146(17) 0.034(2) 0.0000(16) -0.0063(17) -0.0044(15)
C28P 0.028(2) 0.031(2) 0.018(2) 0.0034(18) -0.0043(17) 0.0037(19)
C23P 0.031(2) 0.0163(18) 0.032(2) -0.0045(16) -0.0079(18) -0.0047(17)
C21P 0.026(2) 0.0154(17) 0.028(2) 0.0014(16) -0.0048(17) 0.0005(16)
C36P 0.020(2) 0.034(3) 0.028(2) 0.0076(19) 0.0025(18) 0.0103(19)
C22P 0.033(3) 0.028(2) 0.033(2) 0.001(2) -0.001(2) 0.011(2)
C34P 0.018(2) 0.035(3) 0.027(2) -0.0076(19) 0.0034(18) -0.0146(19)
C32P 0.024(2) 0.027(2) 0.048(3) 0.002(2) -0.002(2) -0.0108(19)
C29P 0.0203(19) 0.0179(17) 0.033(2) 0.0072(16) -0.0066(17) 0.0016(15)
C24P 0.050(3) 0.035(3) 0.038(3) -0.019(2) 0.002(3) -0.003(3)
Cl4Z 0.074(2) 0.090(2) 0.101(3) -0.012(3) -0.0114(19) -0.001(3)
Cl3Z 0.094(2) 0.101(2) 0.0611(18) 0.010(2) 0.0466(16) -0.034(2)
C1Z 0.092(3) 0.108(3) 0.079(2) -0.005(3) 0.038(2) -0.009(3)
C72A 0.029(2) 0.022(2) 0.026(2) 0.0059(18) 0.001(2) 0.0084(19)
C14A 0.032(2) 0.022(2) 0.027(2) -0.002(2) 0.000(2) -0.0138(18)
C3A 0.030(2) 0.030(2) 0.014(2) 0.006(2) 0.0016(19) 0.006(2)
C57A 0.034(2) 0.0167(18) 0.027(2) 0.0007(19) 0.0044(19) 0.0075(19)
C64A 0.040(2) 0.0154(19) 0.029(2) 0.000(2) 0.000(2) -0.0084(19)
C65A 0.033(2) 0.026(2) 0.0171(18) -0.009(2) 0.0028(18) 0.001(2)
C2A 0.032(2) 0.025(2) 0.0168(19) 0.010(2) 0.0038(19) 0.008(2)
C1C 0.0399(9) 0.0450(11) 0.0375(9) 0.0013(9) 0.0077(7) 0.0000(9)
C18A 0.021(2) 0.033(2) 0.018(2) 0.0065(19) 0.0036(17) 0.0125(19)
C60A 0.035(2) 0.021(2) 0.025(2) -0.0110(18) 0.004(2) 0.002(2)
C5A 0.0278(17) 0.033(2) 0.0103(15) 0.003(2) 0.0054(15) 0.003(2)
C62A 0.032(2) 0.019(2) 0.023(2) 0.0088(18) 0.001(2) 0.001(2)
C66A 0.0278(19) 0.032(2) 0.0150(18) -0.003(2) 0.0077(17) 0.004(2)
C15A 0.026(2) 0.031(2) 0.030(2) 0.003(2) -0.003(2) -0.014(2)
C63A 0.032(2) 0.017(2) 0.028(2) 0.0082(18) 0.003(2) -0.0084(19)
C56A 0.031(2) 0.022(2) 0.023(2) -0.001(2) 0.006(2) 0.010(2)
C17A 0.021(2) 0.036(2) 0.021(2) 0.005(2) -0.0024(18) 0.006(2)
C11A 0.023(2) 0.036(2) 0.028(2) 0.002(2) -0.0044(19) -0.009(2)
C1A 0.030(2) 0.031(2) 0.0142(18) 0.009(2) 0.0055(17) 0.001(2)
C12A 0.027(2) 0.032(2) 0.023(2) -0.001(2) -0.0101(19) -0.008(2)
C67A 0.0268(19) 0.030(2) 0.0182(18) 0.001(2) 0.0090(17) 0.005(2)
C2C 0.0249(14) 0.0277(15) 0.0275(14) 0.0001(10) 0.0025(9) -0.0007(10)
C8A 0.022(2) 0.031(2) 0.030(2) 0.008(2) 0.0027(19) -0.012(2)
C7A 0.025(2) 0.028(2) 0.027(2) 0.009(2) 0.004(2) -0.007(2)
C19A 0.0169(18) 0.036(2) 0.023(2) 0.000(2) 0.0041(19) 0.009(2)
C71A 0.024(2) 0.034(2) 0.0145(19) 0.003(2) -0.0061(18) 0.006(2)
C10A 0.0215(16) 0.032(2) 0.0195(16) 0.007(2) 0.0102(15) 0.001(2)
C68A 0.023(2) 0.028(2) 0.0206(19) -0.001(2) 0.0089(17) 0.011(2)
C29A 0.030(2) 0.0218(19) 0.0222(19) 0.0118(18) -0.0001(18) 0.0058(18)
C70A 0.0259(18) 0.033(2) 0.0164(16) 0.001(2) -0.0092(16) -0.002(2)
C13A 0.035(2) 0.025(2) 0.027(2) -0.0067(18) -0.0070(19) -0.0087(19)
C20A 0.0138(16) 0.040(2) 0.0281(17) 0.007(2) 0.0028(15) 0.002(2)
C9A 0.0168(17) 0.040(2) 0.0296(18) 0.008(2) 0.0079(16) -0.005(2)
C30A 0.0293(19) 0.0293(18) 0.0170(17) 0.0113(17) -0.0013(17) 0.0064(17)
C26A 0.033(2) 0.029(2) 0.0134(17) 0.0094(18) -0.0010(19) 0.001(2)
C24A 0.035(2) 0.032(2) 0.0149(17) -0.0076(19) 0.001(2) -0.002(2)
C78A 0.0130(15) 0.042(2) 0.0317(18) -0.004(2) 0.0000(15) 0.002(2)
C22A 0.032(2) 0.033(2) 0.0133(18) 0.000(2) 0.0060(16) -0.002(2)
C35A 0.0243(17) 0.038(2) 0.0228(18) -0.001(2) 0.0113(16) 0.000(2)
C73A 0.030(2) 0.029(2) 0.0216(19) -0.0109(18) 0.0087(18) 0.0046(19)
C39A 0.033(2) 0.0202(19) 0.031(2) 0.0039(19) 0.0022(19) -0.0116(18)
C75A 0.032(2) 0.0302(19) 0.021(2) 0.0066(19) 0.0081(19) -0.005(2)
C52A 0.041(2) 0.0211(19) 0.026(2) -0.0108(18) 0.002(2) 0.004(2)
C28A 0.036(2) 0.0177(19) 0.024(2) 0.0098(19) -0.0003(19) 0.003(2)
C79A 0.0178(19) 0.041(2) 0.031(2) -0.002(2) -0.003(2) -0.0093(19)
C33A 0.0239(19) 0.039(2) 0.028(2) -0.002(2) 0.0073(18) 0.015(2)
C36A 0.023(2) 0.035(2) 0.033(2) 0.004(2) 0.0055(18) -0.011(2)
C21A 0.0316(17) 0.0321(17) 0.0100(14) 0.0044(17) 0.0006(14) 0.0023(18)
C51A 0.041(2) 0.0142(18) 0.027(2) -0.0055(18) 0.003(2) 0.0013(18)
C34A 0.0265(17) 0.0390(17) 0.0246(16) -0.0062(17) 0.0107(15) 0.0091(17)
C25A 0.0310(17) 0.0357(18) 0.0122(15) -0.0018(18) -0.0044(15) -0.0017(19)
C23A 0.0353(17) 0.0336(17) 0.0161(15) -0.0080(16) 0.0052(15) 0.0033(17)
C53A 0.0374(18) 0.0232(16) 0.0242(17) -0.0108(15) 0.0041(16) 0.0092(16)
C74A 0.0303(16) 0.0360(16) 0.0171(15) 0.0044(17) 0.0113(14) -0.0008(17)
C58A 0.042(2) 0.0150(18) 0.029(2) -0.0023(18) 0.0024(19) 0.0012(18)
C55A 0.0387(19) 0.0152(16) 0.0286(18) -0.0020(16) 0.0004(17) 0.0077(16)
C31A 0.0218(16) 0.0422(18) 0.0319(16) 0.0000(19) 0.0088(15) -0.0026(19)
C50A 0.0242(18) 0.035(2) 0.027(2) -0.0057(19) -0.0067(18) -0.0083(19)
C59A 0.038(2) 0.0179(19) 0.029(2) -0.0088(18) 0.000(2) -0.004(2)
C27A 0.0349(18) 0.0255(16) 0.0194(16) 0.0109(15) 0.0047(16) -0.0005(16)
C40A 0.0322(19) 0.0288(18) 0.0290(19) 0.0074(17) 0.0079(17) -0.0088(17)
C80A 0.033(2) 0.021(2) 0.032(2) -0.0060(19) -0.003(2) -0.011(2)
C69A 0.038(2) 0.0264(18) 0.0224(17) -0.0101(16) -0.0002(17) -0.0040(17)
C38A 0.0310(18) 0.0252(18) 0.0339(18) -0.0011(17) 0.0014(17) -0.0151(17)
C76A 0.0399(19) 0.0157(17) 0.0301(19) 0.0059(16) 0.0028(18) -0.0045(17)
C49A 0.030(2) 0.028(2) 0.024(2) -0.0052(19) -0.005(2) -0.009(2)
C32A 0.0156(17) 0.043(2) 0.0315(18) -0.001(2) 0.0065(16) 0.005(2)
C45A 0.0147(18) 0.040(2) 0.030(2) -0.001(2) -0.0067(19) 0.010(2)
C77A 0.0272(18) 0.0307(18) 0.0272(18) -0.0035(17) 0.0034(17) 0.0176(17)
C44A 0.0216(18) 0.0348(19) 0.0273(18) 0.0013(18) -0.0026(17) 0.0161(17)
C46A 0.0246(18) 0.035(2) 0.0213(18) -0.005(2) -0.0100(17) -0.001(2)
C42A 0.028(2) 0.032(2) 0.020(2) 0.0030(19) -0.0063(18) 0.0125(19)
C41A 0.022(2) 0.035(2) 0.022(2) -0.005(2) -0.0093(19) 0.011(2)
C37A 0.022(2) 0.035(2) 0.034(2) 0.001(2) 0.0025(19) -0.0146(19)
C48A 0.0324(19) 0.026(2) 0.018(2) -0.008(2) -0.002(2) -0.0049(19)
C61A 0.032(2) 0.016(2) 0.023(2) 0.0056(18) 0.000(2) 0.007(2)
C43A 0.027(2) 0.024(2) 0.023(2) 0.0033(18) -0.0042(19) 0.0107(19)
C4A 0.0294(17) 0.0341(17) 0.0132(15) 0.002(2) -0.0027(15) 0.006(2)
C47A 0.0280(18) 0.0341(19) 0.0148(16) -0.005(2) -0.0062(16) -0.001(2)
C54A 0.034(2) 0.022(2) 0.028(2) -0.0056(18) 0.003(2) 0.0141(19)
C6A 0.0254(19) 0.032(2) 0.0220(19) 0.010(2) 0.0094(17) -0.001(2)
Cl1Y 0.146(5) 0.110(4) 0.0370(15) 0.0099(19) -0.003(2) -0.003(3)
Cl1X 0.126(4) 0.0512(15) 0.210(5) 0.000 -0.117(4) 0.000
Cl2X 0.066(2) 0.075(3) 0.098(3) -0.041(2) -0.019(2) 0.012(2)
Cl2Y 0.100(3) 0.186(5) 0.149(4) 0.133(4) -0.064(3) -0.111(4)
Cl3X 0.0405(18) 0.121(4) 0.190(5) -0.050(4) 0.001(3) 0.007(2)
Cl3Y 0.129(4) 0.0493(15) 0.101(3) 0.0041(16) -0.067(3) -0.0174(19)
C1X 0.059(3) 0.082(4) 0.155(5) -0.040(4) -0.010(4) 0.006(3)
C1Y 0.146(5) 0.110(4) 0.0370(15) 0.0099(19) -0.003(2) -0.003(3)
Cl6Z 0.058(2) 0.103(3) 0.066(2) 0.022(3) 0.0436(18) 0.013(3)
C67B 0.0230(19) 0.030(2) 0.0164(18) 0.003(2) 0.0088(17) -0.007(2)
C12B 0.026(2) 0.033(2) 0.0218(19) 0.0063(19) -0.0081(18) 0.0080(19)
C59B 0.039(2) 0.0146(19) 0.0237(19) 0.0038(17) -0.003(2) 0.003(2)
C4B 0.0294(17) 0.0332(17) 0.0110(15) -0.002(2) -0.0025(15) -0.009(2)
C46B 0.0250(19) 0.037(2) 0.0225(19) -0.001(2) -0.0117(17) 0.001(2)
C42B 0.028(2) 0.029(2) 0.019(2) -0.0055(19) -0.0043(19) -0.0107(19)
C47B 0.0275(18) 0.0376(18) 0.0162(17) 0.003(2) -0.0072(16) -0.005(2)
C10B 0.0223(18) 0.031(2) 0.0199(18) -0.005(2) 0.0092(17) -0.004(2)
C41B 0.021(2) 0.037(2) 0.021(2) -0.003(2) -0.0065(19) -0.006(2)
C70B 0.0270(18) 0.0319(19) 0.0164(16) 0.004(2) -0.0101(16) -0.003(2)
C49B 0.029(2) 0.028(2) 0.024(2) 0.007(2) -0.009(2) 0.009(2)
C32B 0.0127(15) 0.041(2) 0.0325(18) -0.006(2) 0.0057(15) -0.003(2)
C71B 0.023(2) 0.032(2) 0.018(2) 0.001(2) -0.0062(19) -0.008(2)
C63B 0.030(2) 0.019(2) 0.030(2) -0.0075(19) 0.007(2) 0.0059(19)
C50B 0.0220(18) 0.036(2) 0.027(2) 0.0019(19) -0.0104(18) 0.0108(19)
C29B 0.032(2) 0.0210(19) 0.023(2) -0.0094(18) -0.0033(19) -0.0091(18)
C61B 0.033(2) 0.018(2) 0.028(2) -0.0081(19) 0.001(2) -0.010(2)
C76B 0.0381(19) 0.0152(16) 0.0267(18) -0.0071(16) 0.0066(17) 0.0058(17)
C43B 0.028(2) 0.025(2) 0.027(2) -0.0066(19) -0.0010(19) -0.0142(19)
C33B 0.0218(19) 0.035(2) 0.030(2) -0.003(2) 0.0074(18) -0.013(2)
C62B 0.031(2) 0.019(2) 0.026(2) -0.0135(18) 0.004(2) -0.001(2)
C80B 0.032(2) 0.022(2) 0.027(2) 0.0071(19) -0.006(2) 0.009(2)
C37B 0.023(2) 0.037(2) 0.033(2) -0.002(2) 0.0008(19) 0.0163(19)
C30B 0.0293(19) 0.0299(19) 0.0179(17) -0.0074(17) -0.0028(17) -0.0088(17)
C1B 0.030(2) 0.029(2) 0.0145(18) -0.009(2) 0.0050(17) -0.004(2)
C7B 0.022(2) 0.028(2) 0.025(2) -0.007(2) 0.0066(19) 0.009(2)
C68B 0.024(2) 0.029(2) 0.024(2) 0.003(2) 0.0064(18) -0.010(2)
C44B 0.0224(18) 0.0329(19) 0.0279(19) -0.0044(18) 0.0023(17) -0.0166(17)
C60B 0.036(2) 0.020(2) 0.024(2) 0.0085(19) 0.003(2) -0.002(2)
C66B 0.0289(19) 0.030(2) 0.0139(18) 0.004(2) 0.0059(17) -0.006(2)
C31B 0.0211(16) 0.0427(18) 0.0300(16) -0.0069(19) 0.0110(15) 0.0030(19)
C64B 0.037(2) 0.0171(19) 0.031(2) 0.000(2) 0.001(2) 0.009(2)
C56B 0.034(2) 0.023(2) 0.024(2) 0.004(2) 0.004(2) -0.009(2)
C21B 0.0326(17) 0.0347(17) 0.0108(15) -0.0007(17) 0.0012(15) -0.0074(18)
C8B 0.019(2) 0.031(2) 0.029(2) -0.005(2) 0.005(2) 0.008(2)
C77B 0.0268(19) 0.0296(19) 0.030(2) -0.0008(18) 0.0028(18) -0.0167(18)
C38B 0.0310(19) 0.0255(18) 0.0322(18) -0.0011(17) -0.0010(17) 0.0147(17)
C17B 0.021(2) 0.036(2) 0.025(2) 0.003(2) -0.0042(19) -0.008(2)
C19B 0.0186(19) 0.037(2) 0.028(2) 0.003(2) 0.0024(19) -0.013(2)
C55B 0.0379(18) 0.0174(16) 0.0307(18) -0.0005(16) 0.0022(17) -0.0094(16)
C39B 0.033(2) 0.0202(19) 0.029(2) -0.0071(18) 0.002(2) 0.0121(19)
C69B 0.0364(19) 0.0249(17) 0.0231(17) 0.0131(16) -0.0019(17) 0.0009(17)
C13B 0.033(2) 0.026(2) 0.0270(19) 0.0080(19) -0.0057(19) 0.0065(19)
C25B 0.0314(17) 0.0333(17) 0.0121(15) 0.0066(18) -0.0042(15) -0.0059(19)
C45B 0.0176(18) 0.041(2) 0.028(2) -0.005(2) -0.001(2) -0.0063(19)
C79B 0.0163(18) 0.042(2) 0.033(2) -0.002(2) -0.0055(19) 0.012(2)
C15B 0.024(2) 0.032(2) 0.029(2) 0.001(2) -0.0028(19) 0.010(2)
C53B 0.0365(19) 0.0247(17) 0.0254(18) 0.0077(16) 0.0041(17) -0.0092(17)
C58B 0.043(2) 0.0132(18) 0.029(2) -0.0027(18) -0.002(2) -0.0015(18)
C11B 0.020(2) 0.038(2) 0.025(2) 0.004(2) -0.0052(18) 0.007(2)
C52B 0.038(2) 0.0179(19) 0.028(2) 0.009(2) -0.001(2) -0.001(2)
C6B 0.0253(19) 0.033(2) 0.0212(19) -0.009(2) 0.0100(17) -0.001(2)
C28B 0.035(2) 0.0185(18) 0.0213(19) -0.0102(17) 0.0040(19) -0.002(2)
C20B 0.0143(16) 0.038(2) 0.0266(17) -0.002(2) 0.0034(16) -0.005(2)
C27B 0.0354(18) 0.0256(17) 0.0201(16) -0.0132(15) 0.0058(16) 0.0003(16)
C36B 0.0235(19) 0.037(2) 0.030(2) -0.007(2) 0.0060(19) 0.011(2)
C51B 0.040(2) 0.0173(18) 0.029(2) 0.0025(18) 0.0015(19) 0.0011(18)
C9B 0.0164(16) 0.0383(18) 0.0264(17) -0.004(2) 0.0074(15) 0.0014(19)
C34B 0.0268(17) 0.0372(17) 0.0242(16) -0.0003(17) 0.0122(15) -0.0094(17)
C40B 0.0311(18) 0.0300(18) 0.0281(18) -0.0112(17) 0.0062(17) 0.0116(17)
C3B 0.0303(19) 0.029(2) 0.015(2) -0.0081(19) 0.000(2) -0.0064(19)
C35B 0.0242(17) 0.040(2) 0.0229(18) -0.006(2) 0.0122(16) -0.002(2)
C2B 0.032(2) 0.024(2) 0.0208(19) -0.012(2) 0.0046(18) -0.008(2)
C5B 0.0290(17) 0.034(2) 0.0117(16) -0.001(2) 0.0037(16) -0.006(2)
C73B 0.033(2) 0.0316(19) 0.021(2) 0.0075(19) 0.0083(19) -0.007(2)
C65B 0.032(2) 0.027(2) 0.0142(17) 0.007(2) 0.0010(18) -0.002(2)
C23B 0.0357(17) 0.0325(17) 0.0149(15) 0.0073(16) 0.0044(15) -0.0049(17)
C18B 0.024(2) 0.032(2) 0.026(2) 0.0011(19) -0.0007(18) -0.0139(19)
C48B 0.032(2) 0.030(2) 0.018(2) 0.008(2) -0.0045(19) 0.0040(19)
C54B 0.035(2) 0.0226(19) 0.031(2) 0.0033(19) 0.0022(19) -0.0146(19)
C57B 0.038(2) 0.019(2) 0.027(2) 0.001(2) 0.002(2) -0.0105(19)
C74B 0.0296(16) 0.0355(16) 0.0178(15) -0.0064(17) 0.0115(14) 0.0002(17)
C75B 0.032(2) 0.031(2) 0.0205(19) -0.0109(19) 0.0086(19) 0.0099(19)
C78B 0.0132(15) 0.042(2) 0.0315(18) -0.002(2) -0.0004(15) 0.001(2)
C72B 0.032(2) 0.022(2) 0.027(2) -0.002(2) -0.006(2) -0.0136(18)
Cl1W 0.086(5) 0.035(4) 0.105(5) 0.010(4) -0.051(5) -0.006(4)
Cl2W 0.038(3) 0.027(3) 0.095(6) -0.009(4) 0.003(4) -0.013(3)
Cl3W 0.032(3) 0.116(7) 0.076(5) 0.036(8) 0.011(3) -0.024(7)
C14B 0.030(2) 0.025(2) 0.0226(19) 0.0026(19) -0.001(2) 0.0107(19)
Cl1Z 0.0406(17) 0.123(5) 0.0365(12) -0.007(3) -0.0072(12) -0.007(3)
Cl2Z 0.078(2) 0.088(2) 0.096(2) 0.014(3) -0.0529(19) -0.003(3)
Cl5Z 0.103(2) 0.097(2) 0.0606(17) -0.014(2) 0.0281(17) -0.009(2)
C1W 0.119(6) 0.048(5) 0.102(5) 0.007(5) -0.060(5) -0.015(5)
C16A 0.0156(17) 0.036(2) 0.027(2) 0.005(2) -0.0014(17) -0.001(2)
C24B 0.033(2) 0.028(2) 0.0147(17) 0.0122(18) 0.0001(19) 0.0008(19)
C26B 0.032(2) 0.029(2) 0.0156(18) -0.0080(19) 0.001(2) -0.005(2)
C22B 0.032(2) 0.034(2) 0.0132(18) 0.002(2) 0.0063(16) 0.000(2)
C16B 0.0160(17) 0.038(2) 0.026(2) 0.003(2) -0.0021(17) 0.002(2)
C3C 0.0314(15) 0.0332(15) 0.0330(15) 0.0001(10) 0.0026(9) 0.0012(10)

loop_
_atom_type_symbol
_atom_type_description
_atom_type_scat_dispersion_real
_atom_type_scat_dispersion_imag
_atom_type_scat_source
C C 0.0033 0.0016 'International Tables Vol C Tables 4.2.6.8 and 6.1.1.4'
H H 0.0000 0.0000 'International Tables Vol C Tables 4.2.6.8 and 6.1.1.4'
N N 0.0061 0.0033 'International Tables Vol C Tables 4.2.6.8 and 6.1.1.4'
Cl Cl 0.1484 0.1585 'International Tables Vol C Tables 4.2.6.8 and 6.1.1.4'
Sc Sc 0.2519 0.3716 'International Tables Vol C Tables 4.2.6.8 and 6.1.1.4'
Co Co 0.3494 0.9721 'International Tables Vol C Tables 4.2.6.8 and 6.1.1.4'

loop_
_geom_angle_atom_site_label_1
_geom_angle_atom_site_label_2
_geom_angle_atom_site_label_3
_geom_angle
_geom_angle_site_symmetry_1
_geom_angle_site_symmetry_3
N1P Co1P N2P 89.97(17) . .
N1P Co1P N3P 89.75(17) . .
N2P Co1P N3P 178.46(7) . .
N1P Co1P N4P 176.72(6) . .
N2P Co1P N4P 90.15(17) . .
N3P Co1P N4P 90.04(17) . .
C1P N1P C4P 104.0(4) . .
C1P N1P Co1P 128.2(3) . .
C4P N1P Co1P 127.7(3) . .
C6P N2P C9P 104.64(14) . .
C6P N2P Co1P 127.7(3) . .
C9P N2P Co1P 127.7(3) . .
C16P N3P C19P 104.30(14) . .
C16P N3P Co1P 127.7(3) . .
C19P N3P Co1P 127.7(3) . .
C15P C14P N4P 125.4(4) . .
C15P C14P C13P 124.0(4) . .
N4P C14P C13P 110.5(4) . .
C11P N4P C14P 105.2(4) . .
C11P N4P Co1P 127.6(3) . .
C14P N4P Co1P 127.2(3) . .
N3P C16P C15P 124.8(4) . .
N3P C16P C17P 111.9(3) . .
C15P C16P C17P 123.2(4) . .
C14P C15P C16P 124.8(4) . .
C14P C15P H41 117.6 . .
C16P C15P H41 117.6 . .
N4P C11P C10P 124.7(4) . .
N4P C11P C12P 111.1(4) . .
C10P C11P C12P 124.2(4) . .
N2P C6P C5P 125.8(4) . .
N2P C6P C7P 111.6(4) . .
C5P C6P C7P 122.5(4) . .
C20P C19P N3P 125.2(4) . .
C20P C19P C18P 124.0(4) . .
N3P C19P C18P 110.8(3) . .
C10P C9P N2P 124.5(4) . .
C10P C9P C8P 124.3(4) . .
N2P C9P C8P 111.1(4) . .
C19P C20P C1P 124.2(4) . .
C19P C20P H42 117.9 . .
C1P C20P H42 117.9 . .
C17P C18P C19P 107.4(4) . .
C17P C18P C35P 128.2(5) . .
C19P C18P C35P 124.3(4) . .
C5P C4P N1P 124.9(4) . .
C5P C4P C3P 123.5(4) . .
N1P C4P C3P 111.5(4) . .
C11P C10P C9P 125.4(4) . .
C11P C10P H43 117.3 . .
C9P C10P H43 117.3 . .
C8P C7P C6P 106.5(5) . .
C8P C7P C25P 127.9(5) . .
C6P C7P C25P 125.6(4) . .
C17P C33P C34P 112.7(4) . .
C17P C33P H25 109.0 . .
C34P C33P H25 109.0 . .
C17P C33P H26 109.0 . .
C34P C33P H26 109.0 . .
H25 C33P H26 107.8 . .
C6P C5P C4P 123.9(4) . .
C6P C5P H44 118.0 . .
C4P C5P H44 118.0 . .
C7P C8P C9P 106.1(5) . .
C7P C8P C27P 130.1(5) . .
C9P C8P C27P 123.6(4) . .
C13P C12P C11P 106.4(4) . .
C13P C12P C29P 128.4(4) . .
C11P C12P C29P 125.1(4) . .
C7P C25P C26P 112.5(4) . .
C7P C25P H27 109.1 . .
C26P C25P H27 109.1 . .
C7P C25P H28 109.1 . .
C26P C25P H28 109.1 . .
H27 C25P H28 107.8 . .
C8P C27P C28P 113.5(4) . .
C8P C27P H29 108.9 . .
C28P C27P H29 108.9 . .
C8P C27P H30 108.9 . .
C28P C27P H30 108.9 . .
H29 C27P H30 107.7 . .
N1P C1P C20P 124.8(4) . .
N1P C1P C2P 112.4(4) . .
C20P C1P C2P 122.8(4) . .
C12P C13P C14P 106.8(4) . .
C12P C13P C31P 128.7(4) . .
C14P C13P C31P 124.4(4) . .
C18P C17P C16P 105.7(4) . .
C18P C17P C33P 128.6(5) . .
C16P C17P C33P 125.5(4) . .
C18P C35P C36P 111.1(3) . .
C18P C35P H31 109.4 . .
C36P C35P H31 109.4 . .
C18P C35P H32 109.4 . .
C36P C35P H32 109.4 . .
H31 C35P H32 108.0 . .
C3P C2P C1P 105.6(4) . .
C3P C2P C21P 129.4(4) . .
C1P C2P C21P 124.9(4) . .
C2P C3P C4P 106.4(4) . .
C2P C3P C23P 128.5(4) . .
C4P C3P C23P 125.1(4) . .
C13P C31P C32P 112.9(4) . .
C13P C31P H33 109.0 . .
C32P C31P H33 109.0 . .
C13P C31P H34 109.0 . .
C32P C31P H34 109.0 . .
H33 C31P H34 107.8 . .
C3P C23P C24P 112.6(5) . .
C3P C23P H35 109.1 . .
C24P C23P H35 109.1 . .
C3P C23P H36 109.1 . .
C24P C23P H36 109.1 . .
H35 C23P H36 107.8 . .
C2P C21P C22P 113.6(4) . .
C2P C21P H37 108.8 . .
C22P C21P H37 108.8 . .
C2P C21P H38 108.8 . .
C22P C21P H38 108.8 . .
H37 C21P H38 107.7 . .
C12P C29P C30P 113.5(4) . .
C12P C29P H39 108.9 . .
C30P C29P H39 108.9 . .
C12P C29P H40 108.9 . .
C30P C29P H40 108.9 . .
H39 C29P H40 107.7 . .
Cl2Z Cl4Z C1Z 65.5(7) . .
Cl5Z Cl3Z C1Z 77.9(6) . .
Cl3Z C1Z Cl1Z 121.3(5) . .
Cl3Z C1Z Cl6Z 128.0(5) . .
Cl1Z C1Z Cl6Z 7.1(5) . .
Cl3Z C1Z Cl5Z 35.79(19) . .
Cl1Z C1Z Cl5Z 113.1(6) . .
Cl6Z C1Z Cl5Z 116.8(6) . .
Cl3Z C1Z Cl2Z 118.3(5) . .
Cl1Z C1Z Cl2Z 117.6(4) . .
Cl6Z C1Z Cl2Z 111.8(5) . .
Cl5Z C1Z Cl2Z 125.8(5) . .
Cl3Z C1Z Cl4Z 126.6(5) . .
Cl1Z C1Z Cl4Z 111.2(5) . .
Cl6Z C1Z Cl4Z 104.2(5) . .
Cl5Z C1Z Cl4Z 114.3(6) . .
Cl2Z C1Z Cl4Z 27.80(18) . .
Cl3Z C1Z H45 95.6 . .
Cl1Z C1Z H45 95.7 . .
Cl6Z C1Z H45 92.3 . .
Cl5Z C1Z H45 60.9 . .
Cl2Z C1Z H45 95.7 . .
Cl4Z C1Z H45 69.0 . .
C57A C72A C18A 116.2(13) . .
C57A C72A C29A 124.5(12) . .
C18A C72A C29A 113.2(14) . .
C64A C14A C13A 128(2) . .
C64A C14A C15A 126.6(17) . .
C13A C14A C15A 98.2(14) . .
C2A C3A C42A 122.2(12) . .
C2A C3A C4A 109.7(12) . .
C42A C3A C4A 115.7(13) . .
C72A C57A C58A 119.4(11) . .
C72A C57A C56A 124.9(13) . .
C58A C57A C56A 106.2(11) . .
C14A C64A C63A 122.6(17) . .
C14A C64A C51A 115.0(15) . .
C63A C64A C51A 116.5(13) . .
C48A C65A C60A 119.7(13) . .
C48A C65A C66A 119.0(12) . .
C60A C65A C66A 116.2(12) . .
C3A C2A C62A 122.7(12) . .
C3A C2A C1A 109.4(12) . .
C62A C2A C1A 120.0(12) . .
C3C C1C C2C 24.5(4) . .
C72A C18A C19A 122.0(12) . .
C72A C18A C17A 124.1(11) . .
C19A C18A C17A 106.4(9) . .
C56A C60A C65A 125.0(11) . .
C56A C60A C59A 107.3(11) . .
C65A C60A C59A 119.6(12) . .
C66A C5A C4A 123.0(12) . .
C66A C5A C1A 119.8(12) . .
C4A C5A C1A 107.0(10) . .
C2A C62A C61A 116.6(12) . .
C2A C62A C63A 115.0(11) . .
C61A C62A C63A 122.4(11) . .
C5A C66A C67A 119.1(11) . .
C5A C66A C65A 116.4(12) . .
C67A C66A C65A 118.8(11) . .
C11A C15A C8A 119.9(11) . .
C11A C15A C14A 112.5(11) . .
C8A C15A C14A 111.2(12) . .
C7A C63A C64A 115.3(12) . .
C7A C63A C62A 121.7(11) . .
C64A C63A C62A 118.5(12) . .
C60A C56A C57A 109.6(11) . .
C60A C56A C68A 122.3(10) . .
C57A C56A C68A 118.5(11) . .
C71A C17A C18A 118.1(10) . .
C71A C17A C16A 123.8(12) . .
C18A C17A C16A 109.2(10) . .
C12A C11A C16A 118.8(11) . .
C12A C11A C15A 109.8(11) . .
C16A C11A C15A 115.8(12) . .
C6A C1A C2A 123.8(12) . .
C6A C1A C5A 118.8(11) . .
C2A C1A C5A 106.7(11) . .
C70A C12A C11A 127.8(11) . .
C70A C12A C13A 121.7(11) . .
C11A C12A C13A 104.2(10) . .
C10A C67A C68A 114.6(11) . .
C10A C67A C66A 118.0(10) . .
C68A C67A C66A 122.4(11) . .
C3C C2C C1C 77.8(2) . .
C9A C8A C7A 109.3(11) . .
C9A C8A C15A 122.0(11) . .
C7A C8A C15A 120.1(11) . .
C63A C7A C6A 120.0(11) . .
C63A C7A C8A 123.3(11) . .
C6A C7A C8A 105.3(11) . .
C68A C19A C18A 120.7(11) . .
C68A C19A C20A 121.6(10) . .
C18A C19A C20A 109.0(9) . .
C30A C71A C17A 116.6(11) . .
C30A C71A C70A 120.7(11) . .
C17A C71A C70A 115.5(10) . .
C67A C10A C6A 121.9(10) . .
C67A C10A C9A 126.3(10) . .
C6A C10A C9A 101.1(10) . .
C19A C68A C56A 116.6(10) . .
C19A C68A C67A 122.2(11) . .
C56A C68A C67A 115.2(10) . .
C30A C29A C72A 124.2(11) . .
C30A C29A C28A 106.4(10) . .
C72A C29A C28A 116.1(11) . .
C12A C70A C25A 115.3(12) . .
C12A C70A C71A 119.2(10) . .
C25A C70A C71A 118.1(11) . .
C69A C13A C12A 120.0(11) . .
C69A C13A C14A 117.8(14) . .
C12A C13A C14A 113.8(14) . .
C9A C20A C16A 119.7(12) . .
C9A C20A C19A 116.0(10) . .
C16A C20A C19A 111.3(10) . .
C8A C9A C20A 119.2(11) . .
C8A C9A C10A 111.5(10) . .
C20A C9A C10A 118.6(10) . .
C29A C30A C71A 122.2(9) . .
C29A C30A C26A 111.1(11) . .
C71A C30A C26A 117.7(11) . .
C21A C26A C27A 119.3(15) . .
C21A C26A C30A 124.9(12) . .
C27A C26A C30A 106.6(13) . .
C25A C24A C23A 110.7(15) . .
C25A C24A C69A 119.0(17) . .
C23A C24A C69A 120.5(19) . .
C45A C78A C32A 120.4(13) . .
C45A C78A C79A 113(2) . .
C32A C78A C79A 119.3(16) . .
C21A C22A C23A 110.7(18) . .
C21A C22A C74A 119.3(17) . .
C23A C22A C74A 120.0(18) . .
C34A C35A C74A 120.5(14) . .
C34A C35A C31A 104.8(12) . .
C74A C35A C31A 124.2(11) . .
C23A C73A C53A 128.5(16) . .
C23A C73A C34A 112.5(14) . .
C53A C73A C34A 109.7(13) . .
C38A C39A C76A 117.2(13) . .
C38A C39A C40A 109.5(12) . .
C76A C39A C40A 124.1(12) . .
C40A C75A C27A 119(2) . .
C40A C75A C74A 119.6(17) . .
C27A C75A C74A 116.5(15) . .
C53A C52A C51A 110.6(11) . .
C53A C52A C69A 122.5(12) . .
C51A C52A C69A 117.5(10) . .
C27A C28A C76A 123.0(12) . .
C27A C28A C29A 107.4(11) . .
C76A C28A C29A 118.9(12) . .
C50A C79A C78A 121.9(15) . .
C50A C79A C37A 116.9(13) . .
C78A C79A C37A 114.3(13) . .
C32A C33A C77A 126.9(11) . .
C32A C33A C34A 107.8(11) . .
C77A C33A C34A 118.6(11) . .
C37A C36A C31A 119.2(11) . .
C37A C36A C40A 109.9(10) . .
C31A C36A C40A 112.8(10) . .
C26A C21A C22A 123.4(14) . .
C26A C21A C25A 119.6(11) . .
C22A C21A C25A 106.2(13) . .
C55A C51A C52A 106.2(10) . .
C55A C51A C64A 123.4(11) . .
C52A C51A C64A 120.8(10) . .
C35A C34A C33A 111.0(12) . .
C35A C34A C73A 118.1(13) . .
C33A C34A C73A 123.0(12) . .
C24A C25A C21A 107.4(11) . .
C24A C25A C70A 123.1(13) . .
C21A C25A C70A 118.9(10) . .
C73A C23A C22A 129.6(15) . .
C73A C23A C24A 117.4(16) . .
C22A C23A C24A 104.9(16) . .
C52A C53A C73A 117.1(12) . .
C52A C53A C54A 107.5(12) . .
C73A C53A C54A 125.9(13) . .
C22A C74A C35A 117.8(13) . .
C22A C74A C75A 119.5(15) . .
C35A C74A C75A 116.4(12) . .
C76A C58A C59A 119.5(11) . .
C76A C58A C57A 119.8(11) . .
C59A C58A C57A 108.6(10) . .
C54A C55A C51A 107.8(11) . .
C54A C55A C61A 122.7(12) . .
C51A C55A C61A 120.6(11) . .
C35A C31A C36A 119.7(11) . .
C35A C31A C32A 104.9(10) . .
C36A C31A C32A 117.2(10) . .
C79A C50A C46A 120.3(11) . .
C79A C50A C49A 125.1(12) . .
C46A C50A C49A 104.9(10) . .
C58A C59A C80A 121.9(11) . .
C58A C59A C60A 108.3(11) . .
C80A C59A C60A 120.3(10) . .
C75A C27A C26A 121.9(15) . .
C75A C27A C28A 120.4(13) . .
C26A C27A C28A 108.6(13) . .
C75A C40A C39A 119.4(14) . .
C75A C40A C36A 127.1(14) . .
C39A C40A C36A 103.3(10) . .
C38A C80A C59A 117.2(12) . .
C38A C80A C49A 117.2(13) . .
C59A C80A C49A 117.4(11) . .
C13A C69A C24A 120.1(14) . .
C13A C69A C52A 119.2(10) . .
C24A C69A C52A 113.8(13) . .
C39A C38A C80A 122.0(13) . .
C39A C38A C37A 107.7(11) . .
C80A C38A C37A 123.7(11) . .
C58A C76A C39A 121.9(11) . .
C58A C76A C28A 120.7(12) . .
C39A C76A C28A 112.4(12) . .
C48A C49A C80A 120.3(12) . .
C48A C49A C50A 111.6(12) . .
C80A C49A C50A 118.5(11) . .
C33A C32A C78A 118.4(12) . .
C33A C32A C31A 110.9(10) . .
C78A C32A C31A 122.4(11) . .
C78A C45A C41A 128.3(14) . .
C78A C45A C44A 119.2(13) . .
C41A C45A C44A 104.1(10) . .
C54A C77A C44A 118.5(13) . .
C54A C77A C33A 120.2(13) . .
C44A C77A C33A 113.7(11) . .
C43A C44A C77A 119.8(11) . .
C43A C44A C45A 109.1(9) . .
C77A C44A C45A 120.7(10) . .
C41A C46A C47A 121.9(13) . .
C41A C46A C50A 119.7(11) . .
C47A C46A C50A 107.1(11) . .
C41A C42A C3A 122.8(12) . .
C41A C42A C43A 109.5(10) . .
C3A C42A C43A 116.1(11) . .
C46A C41A C42A 119.5(12) . .
C46A C41A C45A 116.5(10) . .
C42A C41A C45A 110.9(12) . .
C36A C37A C38A 108.4(11) . .
C36A C37A C79A 127.0(12) . .
C38A C37A C79A 117.7(11) . .
C65A C48A C47A 123.6(14) . .
C65A C48A C49A 121.5(12) . .
C47A C48A C49A 104.2(13) . .
C43A C61A C55A 116.0(11) . .
C43A C61A C62A 120.1(10) . .
C55A C61A C62A 118.5(12) . .
C61A C43A C44A 121.5(11) . .
C61A C43A C42A 122.2(10) . .
C44A C43A C42A 106.0(10) . .
C47A C4A C5A 119.9(11) . .
C47A C4A C3A 122.1(11) . .
C5A C4A C3A 106.0(11) . .
C4A C47A C48A 117.9(12) . .
C4A C47A C46A 117.9(11) . .
C48A C47A C46A 111.8(11) . .
C55A C54A C77A 120.2(16) . .
C55A C54A C53A 107.9(13) . .
C77A C54A C53A 122.6(17) . .
C1A C6A C7A 118.3(11) . .
C1A C6A C10A 120.8(11) . .
C7A C6A C10A 111.6(10) . .
Cl3Y Cl1Y C1Y 56.5(7) 2_656 .
Cl3Y Cl1Y Cl2Y 97.3(3) 2_656 2_656
C1Y Cl1Y Cl2Y 59.3(6) . 2_656
C1X Cl2X Cl3X 84.4(8) . 2_656
Cl2Y Cl2Y C1Y 67.4(7) 2_656 .
Cl2Y Cl2Y Cl1Y 105.4(3) 2_656 2_656
C1Y Cl2Y Cl1Y 50.5(5) . 2_656
C1X Cl3X Cl2X 90.7(9) . 2_656
Cl1Y Cl3Y C1Y 55.7(6) 2_656 .
Cl1X C1X Cl3X 115.7(10) . .
Cl1X C1X Cl2X 118.5(9) . .
Cl3X C1X Cl2X 107.7(9) . .
Cl1X C1X H46 104.4 . .
Cl3X C1X H46 104.4 . .
Cl2X C1X H46 104.4 . .
Cl3Y C1Y Cl2Y 105.4(8) . .
Cl3Y C1Y Cl1Y 112.5(11) . .
Cl2Y C1Y Cl1Y 107.8(8) . .
Cl3Y C1Y H47 110.3 . .
Cl2Y C1Y H47 110.3 . .
Cl1Y C1Y H47 110.3 . .
C68B C67B C10B 119.3(11) . .
C68B C67B C66B 117.2(11) . .
C10B C67B C66B 118.5(10) . .
C13B C12B C11B 111.3(10) . .
C13B C12B C70B 116.5(11) . .
C11B C12B C70B 121.7(10) . .
C60B C59B C80B 121.8(11) . .
C60B C59B C58B 107.9(11) . .
C80B C59B C58B 121.4(11) . .
C47B C4B C3B 119.4(12) . .
C47B C4B C5B 120.0(11) . .
C3B C4B C5B 107.8(12) . .
C50B C46B C41B 121.3(11) . .
C50B C46B C47B 110.1(12) . .
C41B C46B C47B 116.6(13) . .
C3B C42B C43B 122.0(12) . .
C3B C42B C41B 118.3(12) . .
C43B C42B C41B 107.9(10) . .
C4B C47B C46B 123.5(12) . .
C4B C47B C48B 124.0(11) . .
C46B C47B C48B 102.9(11) . .
C6B C10B C9B 110.8(11) . .
C6B C10B C67B 120.0(10) . .
C9B C10B C67B 119.0(10) . .
C46B C41B C45B 124.1(11) . .
C46B C41B C42B 120.3(12) . .
C45B C41B C42B 105.3(12) . .
C25B C70B C71B 118.0(12) . .
C25B C70B C12B 119.1(12) . .
C71B C70B C12B 117.2(10) . .
C80B C49B C48B 121.5(12) . .
C80B C49B C50B 123.3(12) . .
C48B C49B C50B 106.2(12) . .
C31B C32B C78B 131.3(12) . .
C31B C32B C33B 103.0(9) . .
C78B C32B C33B 117.1(11) . .
C30B C71B C70B 120.1(11) . .
C30B C71B C17B 116.5(11) . .
C70B C71B C17B 117.0(10) . .
C7B C63B C64B 119.2(12) . .
C7B C63B C62B 116.4(11) . .
C64B C63B C62B 118.7(11) . .
C46B C50B C49B 109.6(11) . .
C46B C50B C79B 121.7(11) . .
C49B C50B C79B 117.4(11) . .
C72B C29B C28B 129.7(13) . .
C72B C29B C30B 113.6(13) . .
C28B C29B C30B 108.1(10) . .
C55B C61B C43B 118.7(12) . .
C55B C61B C62B 116.5(13) . .
C43B C61B C62B 118.8(11) . .
C28B C76B C39B 120.3(13) . .
C28B C76B C58B 117.6(11) . .
C39B C76B C58B 113.7(12) . .
C42B C43B C61B 120.9(11) . .
C42B C43B C44B 108.4(11) . .
C61B C43B C44B 120.6(11) . .
C34B C33B C77B 122.3(12) . .
C34B C33B C32B 110.8(10) . .
C77B C33B C32B 118.3(10) . .
C2B C62B C61B 116.4(12) . .
C2B C62B C63B 119.8(11) . .
C61B C62B C63B 119.0(11) . .
C49B C80B C59B 118.5(11) . .
C49B C80B C38B 118.9(13) . .
C59B C80B C38B 117.1(12) . .
C79B C37B C38B 119.8(11) . .
C79B C37B C36B 122.9(11) . .
C38B C37B C36B 107.3(11) . .
C71B C30B C26B 121.7(14) . .
C71B C30B C29B 123.6(9) . .
C26B C30B C29B 104.9(14) . .
C5B C1B C6B 119.4(11) . .
C5B C1B C2B 113.8(12) . .
C6B C1B C2B 117.3(11) . .
C63B C7B C6B 121.9(11) . .
C63B C7B C8B 122.6(11) . .
C6B C7B C8B 106.7(11) . .
C56B C68B C67B 122.9(11) . .
C56B C68B C19B 116.5(11) . .
C67B C68B C19B 115.9(11) . .
C77B C44B C45B 123.9(11) . .
C77B C44B C43B 120.2(11) . .
C45B C44B C43B 106.5(10) . .
C59B C60B C65B 123.7(12) . .
C59B C60B C56B 110.4(11) . .
C65B C60B C56B 115.8(11) . .
C65B C66B C5B 119.3(12) . .
C65B C66B C67B 120.4(11) . .
C5B C66B C67B 115.2(11) . .
C36B C31B C35B 115.2(12) . .
C36B C31B C32B 117.2(11) . .
C35B C31B C32B 111.2(11) . .
C51B C64B C63B 122.1(13) . .
C51B C64B C14B 117.2(12) . .
C63B C64B C14B 114.6(12) . .
C68B C56B C57B 127.1(12) . .
C68B C56B C60B 121.8(11) . .
C57B C56B C60B 101.2(12) . .
C25B C21B C26B 121.1(13) . .
C25B C21B C22B 111.4(12) . .
C26B C21B C22B 117.5(14) . .
C15B C8B C7B 121.4(11) . .
C15B C8B C9B 118.8(11) . .
C7B C8B C9B 107.9(10) . .
C44B C77B C54B 117.5(12) . .
C44B C77B C33B 119.8(12) . .
C54B C77B C33B 117.1(12) . .
C39B C38B C80B 121.8(14) . .
C39B C38B C37B 109.2(13) . .
C80B C38B C37B 120.9(11) . .
C18B C17B C71B 120.0(11) . .
C18B C17B C16B 110.8(11) . .
C71B C17B C16B 120.7(11) . .
C20B C19B C18B 107.0(11) . .
C20B C19B C68B 125.3(11) . .
C18B C19B C68B 120.5(11) . .
C61B C55B C51B 123.0(11) . .
C61B C55B C54B 117.0(11) . .
C51B C55B C54B 110.4(10) . .
C40B C39B C38B 107.4(13) . .
C40B C39B C76B 122.2(16) . .
C38B C39B C76B 124.1(17) . .
C24B C69B C52B 124.6(13) . .
C24B C69B C13B 116.3(11) . .
C52B C69B C13B 112.5(11) . .
C12B C13B C14B 106.2(11) . .
C12B C13B C69B 124.3(11) . .
C14B C13B C69B 122.2(11) . .
C21B C25B C70B 123.2(11) . .
C21B C25B C24B 106.8(12) . .
C70B C25B C24B 120.2(12) . .
C44B C45B C41B 111.8(11) . .
C44B C45B C78B 119.9(14) . .
C41B C45B C78B 116.3(15) . .
C37B C79B C50B 118.6(12) . .
C37B C79B C78B 120.4(14) . .
C50B C79B C78B 114.5(14) . .
C8B C15B C14B 117.0(12) . .
C8B C15B C11B 122.8(11) . .
C14B C15B C11B 107.8(11) . .
C73B C53B C54B 122.8(14) . .
C73B C53B C52B 119.8(13) . .
C54B C53B C52B 107.8(11) . .
C57B C58B C76B 120.8(11) . .
C57B C58B C59B 107.3(10) . .
C76B C58B C59B 121.7(11) . .
C16B C11B C12B 120.1(13) . .
C16B C11B C15B 118.2(13) . .
C12B C11B C15B 104.5(10) . .
C69B C52B C51B 126.1(13) . .
C69B C52B C53B 116.2(13) . .
C51B C52B C53B 108.1(10) . .
C10B C6B C1B 121.1(11) . .
C10B C6B C7B 108.3(10) . .
C1B C6B C7B 121.1(11) . .
C76B C28B C29B 121.9(11) . .
C76B C28B C27B 119.2(11) . .
C29B C28B C27B 109.2(11) . .
C19B C20B C9B 117.2(11) . .
C19B C20B C16B 114.6(11) . .
C9B C20B C16B 114.1(11) . .
C26B C27B C28B 105.9(12) . .
C26B C27B C75B 122.0(12) . .
C28B C27B C75B 122.1(11) . .
C31B C36B C40B 125.1(11) . .
C31B C36B C37B 116.9(10) . .
C40B C36B C37B 102.7(10) . .
C64B C51B C52B 123.3(12) . .
C64B C51B C55B 120.7(12) . .
C52B C51B C55B 107.7(10) . .
C20B C9B C10B 122.9(11) . .
C20B C9B C8B 121.0(10) . .
C10B C9B C8B 105.2(10) . .
C33B C34B C73B 120.7(13) . .
C33B C34B C35B 104.9(12) . .
C73B C34B C35B 127.8(14) . .
C75B C40B C39B 123.9(13) . .
C75B C40B C36B 111.9(12) . .
C39B C40B C36B 113.2(11) . .
C42B C3B C4B 121.8(14) . .
C42B C3B C2B 117.6(12) . .
C4B C3B C2B 110.3(13) . .
C31B C35B C74B 126.5(11) . .
C31B C35B C34B 109.4(13) . .
C74B C35B C34B 114.4(13) . .
C62B C2B C3B 123.8(13) . .
C62B C2B C1B 121.8(12) . .
C3B C2B C1B 102.1(12) . .
C1B C5B C66B 124.0(13) . .
C1B C5B C4B 105.0(11) . .
C66B C5B C4B 120.4(12) . .
C53B C73B C34B 117.6(15) . .
C53B C73B C23B 120.0(18) . .
C34B C73B C23B 114.9(19) . .
C66B C65B C60B 121.8(12) . .
C66B C65B C48B 120.6(12) . .
C60B C65B C48B 111.2(12) . .
C24B C23B C22B 112.0(15) . .
C24B C23B C73B 118.7(15) . .
C22B C23B C73B 118.3(16) . .
C72B C18B C19B 124.8(12) . .
C72B C18B C17B 117.9(12) . .
C19B C18B C17B 110.5(11) . .
C49B C48B C47B 111.3(12) . .
C49B C48B C65B 121.6(13) . .
C47B C48B C65B 115.6(12) . .
C77B C54B C55B 124.6(12) . .
C77B C54B C53B 119.3(14) . .
C55B C54B C53B 105.9(12) . .
C58B C57B C56B 112.9(12) . .
C58B C57B C72B 122.1(14) . .
C56B C57B C72B 114.6(16) . .
C75B C74B C22B 125.8(14) . .
C75B C74B C35B 109.0(11) . .
C22B C74B C35B 116.7(12) . .
C74B C75B C40B 132.2(14) . .
C74B C75B C27B 113.1(14) . .
C40B C75B C27B 110.1(14) . .
C32B C78B C45B 120.0(15) . .
C32B C78B C79B 111.3(15) . .
C45B C78B C79B 122(2) . .
C29B C72B C18B 126.9(16) . .
C29B C72B C57B 107.7(18) . .
C18B C72B C57B 115.1(15) . .
C15B C14B C13B 109.9(13) . .
C15B C14B C64B 125.1(14) . .
C13B C14B C64B 117.8(11) . .
Cl4Z Cl2Z C1Z 86.7(8) . .
Cl3Z Cl5Z C1Z 66.3(6) . .
Cl1W C1W Cl3W 112(3) . .
Cl1W C1W Cl2W 111.2(19) . .
Cl3W C1W Cl2W 106(3) . .
Cl1W C1W H48 109.4 . .
Cl3W C1W H48 109.4 . .
Cl2W C1W H48 109.4 . .
C20A C16A C11A 123.1(13) . .
C20A C16A C17A 103.9(12) . .
C11A C16A C17A 114.3(13) . .
C69B C24B C23B 120.5(13) . .
C69B C24B C25B 121.7(13) . .
C23B C24B C25B 105.4(14) . .
C27B C26B C30B 111.6(17) . .
C27B C26B C21B 120.4(13) . .
C30B C26B C21B 115.9(19) . .
C23B C22B C74B 127.1(17) . .
C23B C22B C21B 104.3(18) . .
C74B C22B C21B 120.7(16) . .
C11B C16B C17B 122.9(15) . .
C11B C16B C20B 124.9(15) . .
C17B C16B C20B 96.5(11) . .
C2C C3C C1C 77.8(2) . .

loop_
_geom_bond_atom_site_label_1
_geom_bond_atom_site_label_2
_geom_bond_distance
_geom_bond_site_symmetry_2
Co1P N1P 1.971(4) .
Co1P N2P 1.9728(14) .
Co1P N3P 1.9742(14) .
Co1P N4P 1.985(4) .
N1P C1P 1.371(6) .
N1P C4P 1.384(5) .
N2P C6P 1.368(6) .
N2P C9P 1.383(6) .
N3P C16P 1.378(5) .
N3P C19P 1.386(5) .
C14P C15P 1.361(6) .
C14P N4P 1.382(5) .
C14P C13P 1.442(6) .
N4P C11P 1.373(5) .
C16P C15P 1.389(6) .
C16P C17P 1.444(6) .
C15P H41 0.9500 .
C11P C10P 1.377(6) .
C11P C12P 1.442(6) .
C6P C5P 1.381(6) .
C6P C7P 1.443(6) .
C19P C20P 1.364(6) .
C19P C18P 1.441(6) .
C9P C10P 1.382(6) .
C9P C8P 1.448(6) .
C20P C1P 1.397(6) .
C20P H42 0.9500 .
C18P C17P 1.362(2) .
C18P C35P 1.509(6) .
C4P C5P 1.381(6) .
C4P C3P 1.456(6) .
C10P H43 0.9500 .
C7P C8P 1.365(3) .
C7P C25P 1.491(6) .
C33P C17P 1.489(6) .
C33P C34P 1.531(6) .
C33P H25 0.9900 .
C33P H26 0.9900 .
C5P H44 0.9500 .
C30P C29P 1.521(8) .
C30P H1 0.9800 .
C30P H2 0.9800 .
C30P H3 0.9800 .
C8P C27P 1.504(6) .
C12P C13P 1.363(7) .
C12P C29P 1.515(6) .
C25P C26P 1.556(7) .
C25P H27 0.9900 .
C25P H28 0.9900 .
C27P C28P 1.510(7) .
C27P H29 0.9900 .
C27P H30 0.9900 .
C1P C2P 1.457(6) .
C13P C31P 1.510(6) .
C35P C36P 1.526(6) .
C35P H31 0.9900 .
C35P H32 0.9900 .
C26P H4 0.9800 .
C26P H5 0.9800 .
C26P H6 0.9800 .
C2P C3P 1.367(7) .
C2P C21P 1.488(6) .
C3P C23P 1.480(6) .
C31P C32P 1.533(7) .
C31P H33 0.9900 .
C31P H34 0.9900 .
C28P H7 0.9800 .
C28P H8 0.9800 .
C28P H9 0.9800 .
C23P C24P 1.535(8) .
C23P H35 0.9900 .
C23P H36 0.9900 .
C21P C22P 1.529(8) .
C21P H37 0.9900 .
C21P H38 0.9900 .
C36P H10 0.9800 .
C36P H11 0.9800 .
C36P H12 0.9800 .
C22P H13 0.9800 .
C22P H14 0.9800 .
C22P H15 0.9800 .
C34P H16 0.9800 .
C34P H17 0.9800 .
C34P H18 0.9800 .
C32P H19 0.9800 .
C32P H20 0.9800 .
C32P H21 0.9800 .
C29P H39 0.9900 .
C29P H40 0.9900 .
C24P H22 0.9800 .
C24P H23 0.9800 .
C24P H24 0.9800 .
Cl4Z Cl2Z 0.876(4) .
Cl4Z C1Z 1.875(10) .
Cl3Z Cl5Z 0.997(4) .
Cl3Z C1Z 1.560(7) .
C1Z Cl1Z 1.660(8) .
C1Z Cl6Z 1.661(7) .
C1Z Cl5Z 1.667(8) .
C1Z Cl2Z 1.709(8) .
C1Z H45 1.0000 .
C72A C57A 1.36(2) .
C72A C18A 1.411(16) .
C72A C29A 1.424(19) .
C14A C64A 1.25(3) .
C14A C13A 1.49(2) .
C14A C15A 1.50(3) .
C3A C2A 1.39(2) .
C3A C42A 1.411(16) .
C3A C4A 1.477(18) .
C57A C58A 1.448(18) .
C57A C56A 1.453(16) .
C64A C63A 1.479(18) .
C64A C51A 1.486(18) .
C65A C48A 1.37(2) .
C65A C60A 1.427(19) .
C65A C66A 1.497(17) .
C2A C62A 1.423(19) .
C2A C1A 1.428(16) .
C1C C3C 1.196(5) .
C1C C2C 1.197(5) .
C18A C19A 1.467(14) .
C18A C17A 1.478(16) .
C60A C56A 1.396(18) .
C60A C59A 1.463(16) .
C5A C66A 1.382(16) .
C5A C4A 1.452(18) .
C5A C1A 1.498(17) .
C62A C61A 1.451(17) .
C62A C63A 1.480(19) .
C66A C67A 1.483(17) .
C15A C11A 1.434(17) .
C15A C8A 1.466(17) .
C63A C7A 1.368(17) .
C56A C68A 1.460(16) .
C17A C71A 1.437(14) .
C17A C16A 1.58(2) .
C11A C12A 1.401(17) .
C11A C16A 1.429(19) .
C1A C6A 1.321(16) .
C12A C70A 1.391(16) .
C12A C13A 1.478(17) .
C67A C10A 1.349(17) .
C67A C68A 1.478(15) .
C2C C3C 0.507(9) .
C8A C9A 1.373(16) .
C8A C7A 1.447(18) .
C7A C6A 1.447(17) .
C19A C68A 1.409(16) .
C19A C20A 1.500(18) .
C71A C30A 1.412(15) .
C71A C70A 1.464(16) .
C10A C6A 1.459(16) .
C10A C9A 1.502(16) .
C29A C30A 1.396(15) .
C29A C28A 1.470(18) .
C70A C25A 1.462(15) .
C13A C69A 1.337(16) .
C20A C9A 1.411(16) .
C20A C16A 1.43(2) .
C30A C26A 1.43(2) .
C26A C21A 1.34(2) .
C26A C27A 1.428(17) .
C24A C25A 1.37(3) .
C24A C23A 1.43(2) .
C24A C69A 1.47(2) .
C78A C45A 1.34(3) .
C78A C32A 1.47(3) .
C78A C79A 1.498(19) .
C22A C21A 1.40(3) .
C22A C23A 1.41(2) .
C22A C74A 1.42(2) .
C35A C34A 1.427(17) .
C35A C74A 1.44(2) .
C35A C31A 1.48(2) .
C73A C23A 1.28(2) .
C73A C53A 1.40(2) .
C73A C34A 1.65(2) .
C39A C38A 1.426(18) .
C39A C76A 1.45(2) .
C39A C40A 1.45(2) .
C75A C40A 1.40(2) .
C75A C27A 1.42(2) .
C75A C74A 1.47(3) .
C52A C53A 1.328(18) .
C52A C51A 1.443(17) .
C52A C69A 1.500(17) .
C28A C27A 1.437(18) .
C28A C76A 1.465(17) .
C79A C50A 1.350(16) .
C79A C37A 1.510(18) .
C33A C32A 1.325(18) .
C33A C77A 1.444(18) .
C33A C34A 1.445(16) .
C36A C37A 1.372(17) .
C36A C31A 1.482(17) .
C36A C40A 1.498(17) .
C21A C25A 1.457(15) .
C51A C55A 1.419(16) .
C53A C54A 1.46(2) .
C58A C76A 1.377(15) .
C58A C59A 1.408(17) .
C55A C54A 1.40(2) .
C55A C61A 1.433(15) .
C31A C32A 1.501(17) .
C50A C46A 1.468(17) .
C50A C49A 1.471(17) .
C59A C80A 1.433(17) .
C80A C38A 1.430(16) .
C80A C49A 1.448(18) .
C38A C37A 1.445(17) .
C49A C48A 1.440(18) .
C45A C41A 1.432(16) .
C45A C44A 1.510(17) .
C77A C54A 1.40(2) .
C77A C44A 1.434(15) .
C44A C43A 1.426(16) .
C46A C41A 1.376(16) .
C46A C47A 1.439(16) .
C42A C41A 1.395(17) .
C42A C43A 1.458(16) .
C48A C47A 1.437(19) .
C61A C43A 1.405(17) .
C4A C47A 1.379(16) .
Cl1Y Cl3Y 1.695(9) 2_656
Cl1Y C1Y 1.799(13) .
Cl1Y Cl2Y 1.968(9) 2_656
Cl1X C1X 1.523(12) .
Cl2X C1X 1.615(12) .
Cl2X Cl3X 2.238(10) 2_656
Cl2Y Cl2Y 1.620(13) 2_656
Cl2Y C1Y 1.741(10) .
Cl2Y Cl1Y 1.968(9) 2_656
Cl3X C1X 1.571(12) .
Cl3X Cl2X 2.238(10) 2_656
Cl3Y Cl1Y 1.695(9) 2_656
Cl3Y C1Y 1.722(16) .
C1X H46 1.0000 .
C1Y H47 1.0000 .
C67B C68B 1.437(16) .
C67B C10B 1.458(17) .
C67B C66B 1.489(17) .
C12B C13B 1.409(17) .
C12B C11B 1.469(16) .
C12B C70B 1.500(17) .
C59B C60B 1.373(16) .
C59B C80B 1.407(18) .
C59B C58B 1.482(16) .
C4B C47B 1.334(17) .
C4B C3B 1.417(19) .
C4B C5B 1.458(19) .
C46B C50B 1.380(18) .
C46B C41B 1.391(18) .
C46B C47B 1.458(17) .
C42B C3B 1.368(18) .
C42B C43B 1.408(16) .
C42B C41B 1.483(17) .
C47B C48B 1.460(19) .
C10B C6B 1.393(16) .
C10B C9B 1.422(16) .
C41B C45B 1.423(16) .
C70B C25B 1.373(15) .
C70B C71B 1.448(16) .
C49B C80B 1.353(18) .
C49B C48B 1.400(18) .
C49B C50B 1.429(17) .
C32B C31B 1.416(16) .
C32B C78B 1.42(3) .
C32B C33B 1.552(18) .
C71B C30B 1.395(16) .
C71B C17B 1.459(15) .
C63B C7B 1.423(16) .
C63B C64B 1.433(17) .
C63B C62B 1.488(19) .
C50B C79B 1.489(17) .
C29B C72B 1.37(3) .
C29B C28B 1.397(17) .
C29B C30B 1.477(15) .
C61B C55B 1.408(16) .
C61B C43B 1.420(18) .
C61B C62B 1.476(17) .
C76B C28B 1.355(17) .
C76B C39B 1.44(2) .
C76B C58B 1.459(15) .
C43B C44B 1.471(16) .
C33B C34B 1.386(16) .
C33B C77B 1.444(17) .
C62B C2B 1.396(19) .
C80B C38B 1.430(16) .
C37B C79B 1.390(17) .
C37B C38B 1.436(17) .
C37B C36B 1.544(17) .
C30B C26B 1.42(2) .
C1B C5B 1.365(17) .
C1B C6B 1.410(17) .
C1B C2B 1.453(16) .
C7B C6B 1.428(17) .
C7B C8B 1.449(18) .
C68B C56B 1.314(17) .
C68B C19B 1.494(17) .
C44B C77B 1.374(16) .
C44B C45B 1.392(19) .
C60B C65B 1.425(19) .
C60B C56B 1.540(19) .
C66B C65B 1.403(17) .
C66B C5B 1.445(16) .
C31B C36B 1.389(18) .
C31B C35B 1.40(2) .
C64B C51B 1.325(17) .
C64B C14B 1.51(2) .
C56B C57B 1.456(18) .
C21B C25B 1.353(16) .
C21B C26B 1.47(2) .
C21B C22B 1.49(3) .
C8B C15B 1.362(16) .
C8B C9B 1.468(16) .
C77B C54B 1.38(2) .
C38B C39B 1.42(2) .
C17B C18B 1.420(16) .
C17B C16B 1.50(2) .
C19B C20B 1.335(18) .
C19B C18B 1.400(16) .
C55B C51B 1.448(17) .
C55B C54B 1.46(2) .
C39B C40B 1.42(2) .
C69B C24B 1.34(2) .
C69B C52B 1.382(17) .
C69B C13B 1.492(16) .
C13B C14B 1.47(2) .
C25B C24B 1.535(18) .
C45B C78B 1.45(2) .
C79B C78B 1.51(2) .
C15B C14B 1.415(16) .
C15B C11B 1.500(17) .
C53B C73B 1.37(3) .
C53B C54B 1.467(18) .
C53B C52B 1.494(19) .
C58B C57B 1.38(2) .
C11B C16B 1.243(19) .
C52B C51B 1.429(18) .
C28B C27B 1.451(17) .
C20B C9B 1.420(16) .
C20B C16B 1.57(2) .
C27B C26B 1.40(3) .
C27B C75B 1.61(2) .
C36B C40B 1.420(17) .
C34B C73B 1.42(3) .
C34B C35B 1.502(16) .
C40B C75B 1.39(2) .
C3B C2B 1.44(2) .
C35B C74B 1.46(2) .
C73B C23B 1.46(2) .
C65B C48B 1.51(2) .
C23B C24B 1.40(2) .
C23B C22B 1.42(2) .
C18B C72B 1.38(3) .
C57B C72B 1.61(2) .
C74B C75B 1.37(2) .
C74B C22B 1.43(3) .
Cl1W C1W 1.61(4) .
Cl2W C1W 1.85(4) .
Cl3W C1W 1.81(5) .
C1W H48 1.0000 .
